data_1576038
loop_
_publ_author_name
'An, Tai'
'Yao, Jiayao'
'Xiao, Zuo'
'Yu, Qi'
'Wang, Yu'
'Gao, Yueyue'
'Song, Yixiao'
'Huang, Zuoxin'
'Ding, Zheng'
'Zhang, Xinyue'
'Xie, Yuanpeng'
'Lv, Menglan'
'Zuo, Chuantian'
'Ding, Junqiao'
'Ding, Liming'

_publ_section_title
;
 Chiral tether-guided selective synthesis of <i>D</i> <sub><i>n</i></sub>
 -symmetric chiral conjugated nanorings.
;
_journal_issue 45
_journal_name_full 'Chemical science'
_journal_page_first 21404
_journal_page_last 21415
_journal_paper_doi 10.1039/d5sc06445g
_journal_volume 16
_journal_year 2025
_chemical_formula_moiety 'C84 H72 N6 O6'
_chemical_formula_sum 'C84 H72 N6 O6'
_chemical_formula_weight 1261.47
_space_group_crystal_system triclinic
_space_group_IT_number 1
_space_group_name_Hall 'P 1'
_space_group_name_H-M_alt 'P 1'
_atom_sites_solution_hydrogens geom
_atom_sites_solution_primary dual
_audit_creation_date 2025-03-15
_audit_creation_method
;
Olex2 1.3
(compiled 2020.02.04 svn.rd84adfe8 for OlexSys, GUI svn.r6032)
;
_audit_update_record
;
2025-04-03 deposited with the CCDC.	2025-10-10 downloaded from the CCDC.
;
_cell_angle_alpha 65.980(5)
_cell_angle_beta 81.665(6)
_cell_angle_gamma 77.601(6)
_cell_formula_units_Z 2
_cell_length_a 17.728(2)
_cell_length_b 17.892(2)
_cell_length_c 19.632(2)
_cell_measurement_reflns_used 9981
_cell_measurement_temperature 100.0
_cell_measurement_theta_max 42.57
_cell_measurement_theta_min 2.22
_cell_volume 5543.6(11)
_computing_cell_refinement 'SAINT V8.40B (?, 2016)'
_computing_data_reduction 'SAINT V8.40B (?, 2016)'
_computing_molecular_graphics 'Olex2 1.3 (Dolomanov et al., 2009)'
_computing_publication_material 'Olex2 1.3 (Dolomanov et al., 2009)'
_computing_structure_refinement 'SHELXL 2018/3 (Sheldrick, 2015)'
_computing_structure_solution 'SHELXT  (Sheldrick, 2015)'
_diffrn_ambient_temperature 100.0
_diffrn_measured_fraction_theta_full 0.978
_diffrn_measured_fraction_theta_max 0.978
_diffrn_measurement_device_type 'Bruker D8 VENTURE'
_diffrn_measurement_method '\f and \w scans'
_diffrn_radiation_type GaK\a
_diffrn_radiation_wavelength 1.34139
_diffrn_reflns_av_R_equivalents 0.1665
_diffrn_reflns_av_unetI/netI 0.1868
_diffrn_reflns_Laue_measured_fraction_full 0.978
_diffrn_reflns_Laue_measured_fraction_max 0.978
_diffrn_reflns_limit_h_max 17
_diffrn_reflns_limit_h_min -17
_diffrn_reflns_limit_k_max 18
_diffrn_reflns_limit_k_min -17
_diffrn_reflns_limit_l_max 19
_diffrn_reflns_limit_l_min -19
_diffrn_reflns_number 101204
_diffrn_reflns_point_group_measured_fraction_full 0.968
_diffrn_reflns_point_group_measured_fraction_max 0.968
_diffrn_reflns_theta_full 42.573
_diffrn_reflns_theta_max 42.573
_diffrn_reflns_theta_min 2.970
_diffrn_source_current 2.86
_diffrn_source_power 0.200057
_diffrn_source_voltage 69.95
_diffrn_standards_number 0
_exptl_absorpt_coefficient_mu 0.249
_exptl_absorpt_correction_T_max 0.998
_exptl_absorpt_correction_T_min 0.975
_exptl_absorpt_correction_type multi-scan
_exptl_crystal_colour yellow
_exptl_crystal_colour_primary yellow
_exptl_crystal_density_diffrn 0.756
_exptl_crystal_description plate
_exptl_crystal_F_000 1332
_exptl_crystal_size_max 0.1
_exptl_crystal_size_mid 0.03
_exptl_crystal_size_min 0.01
_refine_diff_density_max 0.420
_refine_diff_density_min -0.212
_refine_diff_density_rms 0.042
_refine_ls_abs_structure_details
;
 Refined as an inversion twin.
;
_refine_ls_abs_structure_Flack 0.5(6)
_refine_ls_extinction_coef 0.0030(4)
_refine_ls_extinction_expression Fc^*^=kFc[1+0.001xFc^2^\l^3^/sin(2\q)]^-1/4^
_refine_ls_extinction_method 'SHELXL-2018/3 (Sheldrick 2018)'
_refine_ls_goodness_of_fit_ref 0.917
_refine_ls_hydrogen_treatment constr
_refine_ls_matrix_type full
_refine_ls_number_parameters 1737
_refine_ls_number_reflns 23091
_refine_ls_number_restraints 2466
_refine_ls_restrained_S_all 30.262
_refine_ls_R_factor_all 0.1830
_refine_ls_R_factor_gt 0.0897
_refine_ls_shift/su_max 0.007
_refine_ls_shift/su_mean 0.001
_refine_ls_structure_factor_coef Fsqd
_refine_ls_weighting_details 'w=1/[\s^2^(Fo^2^)+(0.1421P)^2^] where P=(Fo^2^+2Fc^2^)/3'
_refine_ls_weighting_scheme calc
_refine_ls_wR_factor_gt 0.2333
_refine_ls_wR_factor_ref 0.2860
_reflns_Friedel_coverage 0.981
_reflns_Friedel_fraction_full 0.959
_reflns_Friedel_fraction_max 0.959
_reflns_number_gt 9386
_reflns_number_total 23091
_reflns_threshold_expression 'I > 2\s(I)'
_cod_data_source_file d5sc06445g2.cif
_cod_data_source_block 250304d_wenjing_r_m_3_0m
_cod_depositor_comments 'Adding full bibliography for 1576037--1576039.cif.'
_cod_original_cell_volume 5543.4(11)
_cod_database_code 1576038
_shelx_shelxl_version_number 2018/3
_shelx_space_group_comment
;
The symmetry employed for this shelxl refinement is uniquely defined
by the following loop, which should always be used as a source of
symmetry information in preference to the above space-group names.
They are only intended as comments.
;
_shelx_estimated_absorpt_t_max 0.998
_shelx_estimated_absorpt_t_min 0.975
_olex2_refinement_description
;
1. Twinned data refinement
 Scales: 0.5(6)
 0.5(6)
2. Fixed Uiso
 At 1.2 times of:
  All C(H) groups, All C(H,H) groups, All C(H,H,H,H) groups
3. Restrained distances
 C088-C081
 1.56 with sigma of 0.01
 C103-C108
 1.56 with sigma of 0.01
 C070-C147
 1.56 with sigma of 0.01
 C020-C034
 1.56 with sigma of 0.01
 C116-C146
 1.55 with sigma of 0.01
 C036-C066
 1.55 with sigma of 0.01
 C117-C122
 1.55 with sigma of 0.01
 C039-C061
 1.55 with sigma of 0.01
 C024-C025
 1.55 with sigma of 0.008
 C139-C150
 1.55 with sigma of 0.008
 C011-C013
 1.55 with sigma of 0.008
 C064-C114
 1.55 with sigma of 0.005
 C081-C088
 1.55 with sigma of 0.005
 C025-C024
 1.39 with sigma of 0.01
 C034-C020
 1.54 with sigma of 0.01
 C129-C070
 1.39 with sigma of 0.01
 C108-C103
 1.39 with sigma of 0.01
 H19C_$1-H16N
 2.15 with sigma of 0.01
 C013-C011
 1.54 with sigma of 0.005
 C146-C116
 1.39 with sigma of 0.01
 C063-C048
 1.39 with sigma of 0.01
 C196-C187
 2.3 with sigma of 0.01
 C150-C139
 1.54 with sigma of 0.01
 C182-C170 \\sim C186-C182 \\sim C182-C178 \\sim C186-C163 \\sim C178-C163
\\sim C163-C110 \\sim C191-
 C170 \\sim C199-C170 \\sim C199-C158 \\sim C191-C158 \\sim C158-C124 \\sim
C192-C157 \\sim C203-C192 ~
 C203-C194 \\sim C196-C194 \\sim C30-C196 \\sim C30-C187 \\sim C187-C152 \\sim
C138-C055 \\sim C138-
 C111 \\sim C125-C111 \\sim C168-C125 \\sim C177-C168 \\sim C177-C173 \\sim
C173-C112 \\sim C166-C159 ~
 C181-C166 \\sim C181-C174 \\sim C180-C174 \\sim C180-C176 \\sim C189-C176
\\sim C189-C135 \\sim C161-
 C120 \\sim C161-C160 \\sim C160-C130 \\sim C145-C130 \\sim C164-C145 \\sim
C164-C149 \\sim C149-C115 ~
 C183-C052 \\sim C193-C183 \\sim C193-C188 \\sim C188-C179 \\sim C179-C175
\\sim C175-C155 \\sim C155-
 C151
 with sigma of 0.01
4. Rigid bond restraints
 C152, C187
 with sigma for 1-2 distances of 0.001 and sigma for 1-3 distances of 0.001
5. Uiso/Uaniso restraints and constraints
All non-hydrogen atoms have similar U: within -2A with sigma of 0.01 and sigma
for terminal atoms of 0.02 within -2A
6. Others
 Fixed Sof: H15G(0.5) H15H(0.5) H15E(0.5) H15F(0.5) H16A(0.5) H16B(0.5)
 H16C(0.5) H16D(0.5) H17C(0.5) H17D(0.5) H17A(0.5) H17B(0.5) C178(0.5)
 H17I(0.5) H17J(0.5) H18A(0.5) H18B(0.5) H18C(0.5) H18D(0.5) C186(0.5)
 H18E(0.5) H18F(0.5) C191(0.5) H19A(0.5) H19B(0.5) C199(0.5) H19I(0.5) H19J(0.5)
7.a Secondary CH2 refined with riding coordinates:
 C052(H05C,H05D), C055(H05A,H05B), C110(H11A,H11B), C111(H11C,H11D), C112(H11E,
 H11F), C115(H11G,H11H), C120(H12E,H12F), C124(H12A,H12B), C125(H12C,H12D),
 C130(H13C,H13D), C135(H13E,H13F), C138(H13A,H13B), C145(H14A,H14B), C149(H14C,
 H14D), C151(H15I,H15J), C152(H15A,H15B), C155(H15K,H15L), C157(H15C,H15D),
 C158(H15G,H15H), C158(H15E,H15F), C159(H15M,H15N), C160(H16G,H16H), C161(H16I,
 H16J), C163(H16A,H16B), C163(H16C,H16D), C164(H16K,H16L), C166(H16M,H16N),
 C168(H16E,H16F), C170(H17C,H17D), C170(H17A,H17B), C173(H17E,H17F), C174(H17K,
 H17L), C175(H17M,H17N), C176(H17O,H17P), C177(H17G,H17H), C178(H17I,H17J),
 C179(H17Q,H17R), C180(H18I,H18J), C181(H18K,H18L), C182(H18A,H18B), C182(H18C,
 H18D), C183(H18M,H18N), C186(H18E,H18F), C187(H18G,H18H), C188(H18O,H18P),
 C189(H18Q,H18R), C191(H19A,H19B), C192(H19C,H19D), C193(H19K,H19L), C194(H19E,
 H19F), C196(H19G,H19H), C199(H19I,H19J), C203(H20A,H20B), C30(H30A,H30B)
7.b Aromatic/amide H refined with riding coordinates:
 C014(H014), C017(H017), C038(H038), C044(H044), C046(H046), C049(H049),
 C054(H054), C060(H060), C147(H147), C117(H117), C122(H122), C073(H073),
 C075(H075), C078(H078), C080(H080), C083(H083), C086(H086), C090(H090),
 C093(H093), C095(H095), C096(H096), C097(H097), C098(H098), C101(H101),
 C109(H109), C113(H113), C114(H114), C118(H118), C119(H119), C123(H123),
 C126(H126), C127(H127), C128(H128), C132(H132), C133(H133), C136(H136),
 C140(H140), C141(H141), C142(H142), C143(H143), C144(H144), C148(H148),
 C153(H153), C156(H156), C165(H165), C167(H167), C169(H169), C171(H171)
7.c Fitted hexagon refined as free rotating group:
 C070(C147,C104,C117,C122,C072)
;
_smtbx_masks_void_probe_radius 1.2
_smtbx_masks_void_truncation_radius 1.2
_olex2_submission_special_instructions 'No special instructions were received'

loop_
_space_group_symop_operation_xyz
'x, y, z'

loop_
_atom_site_label
_atom_site_type_symbol
_atom_site_fract_x
_atom_site_fract_y
_atom_site_fract_z
_atom_site_U_iso_or_equiv
_atom_site_adp_type
_atom_site_occupancy
_atom_site_site_symmetry_order
_atom_site_calc_flag
_atom_site_refinement_flags_posn
_atom_site_refinement_flags_adp
_atom_site_refinement_flags_occupancy
_atom_site_disorder_assembly
_atom_site_disorder_group
N001 N 0.5897(7) 0.0325(7) 0.4791(7) 0.112(3) Uani 1 1 d . U . . .
O002 O 0.4145(5) -0.2358(5) 0.2361(5) 0.100(3) Uani 1 1 d . U . . .
O003 O 0.5963(5) -0.1021(5) 0.5023(4) 0.105(3) Uani 1 1 d . U . . .
N004 N 0.4619(7) -0.3074(8) 0.3517(7) 0.110(3) Uani 1 1 d . U . . .
O005 O 0.2867(6) -0.2269(6) 0.9558(5) 0.104(3) Uani 1 1 d . U . . .
N006 N 0.4455(8) 0.3285(8) 0.5070(6) 0.118(3) Uani 1 1 d . U . . .
N007 N -0.1113(9) 0.1566(8) 0.3852(9) 0.140(4) Uani 1 1 d . U . . .
N008 N 0.6964(8) -0.3897(8) 1.1009(7) 0.117(3) Uani 1 1 d . U . . .
O009 O 0.0088(6) -0.0008(7) 0.9029(6) 0.136(3) Uani 1 1 d . U . . .
N010 N 0.5950(8) -0.3344(7) 0.5996(8) 0.119(3) Uani 1 1 d . U . . .
C011 C 0.3556(9) -0.2446(9) 0.9626(8) 0.101(4) Uani 1 1 d D U . . .
O012 O 0.7956(7) -0.4028(7) 1.1659(6) 0.136(4) Uani 1 1 d . U . . .
C013 C 0.4193(8) -0.2480(8) 0.9010(7) 0.099(3) Uani 1 1 d D U . . .
C014 C 0.3984(8) -0.2027(8) 0.8262(8) 0.097(3) Uani 1 1 d . U . . .
H014 H 0.346499 -0.175103 0.817038 0.116 Uiso 1 1 calc R U . . .
C015 C 0.4564(9) 0.0260(8) 0.5828(8) 0.098(3) Uani 1 1 d . U . . .
N016 N 0.0649(9) -0.4254(9) 0.8878(7) 0.125(3) Uani 1 1 d . U . . .
C017 C 0.4489(8) 0.1805(8) 0.5350(7) 0.094(3) Uani 1 1 d . U . . .
H017 H 0.396145 0.185695 0.553049 0.113 Uiso 1 1 calc R U . . .
C018 C 0.4924(9) -0.2914(9) 0.9153(8) 0.100(3) Uani 1 1 d . U . . .
N019 N 0.3899(8) -0.2650(7) 1.0296(7) 0.115(3) Uani 1 1 d . U . . .
C020 C 0.4808(8) 0.2450(9) 0.5131(8) 0.108(3) Uani 1 1 d D U . . .
O021 O 0.4448(6) 0.4506(7) 0.5138(5) 0.137(3) Uani 1 1 d . U . . .
C022 C 0.5570(9) 0.1033(8) 0.4982(8) 0.101(3) Uani 1 1 d . U . . .
C023 C 0.5421(8) -0.3173(9) 0.5407(9) 0.103(3) Uani 1 1 d . U . . .
C024 C 0.4332(8) -0.2356(8) 0.2925(9) 0.094(3) Uani 1 1 d D U . . .
C025 C 0.4350(9) -0.1573(8) 0.3007(8) 0.105(3) Uani 1 1 d D U . . .
O026 O 0.6224(7) -0.3997(7) 0.7201(6) 0.143(4) Uani 1 1 d . U . . .
N027 N 0.0596(8) -0.1326(9) 0.9218(7) 0.131(3) Uani 1 1 d . U . . .
O028 O -0.2183(7) 0.1221(7) 0.4583(6) 0.141(4) Uani 1 1 d . U . . .
C029 C 0.0056(10) -0.2027(11) 0.8628(8) 0.117(4) Uani 1 1 d . U . . .
C030 C 0.4767(8) -0.1591(10) 0.3576(9) 0.106(3) Uani 1 1 d . U . . .
C031 C 0.4508(9) -0.1976(9) 0.7669(8) 0.095(3) Uani 1 1 d . U . . .
C032 C 0.5034(8) -0.0466(9) 0.5776(8) 0.093(3) Uani 1 1 d . U . . .
C033 C 0.4684(9) -0.2811(8) 1.0383(8) 0.097(3) Uani 1 1 d . U . . .
C034 C 0.5685(8) 0.2371(8) 0.4969(7) 0.098(3) Uani 1 1 d D U . . .
C035 C 0.4823(9) 0.1089(8) 0.5346(7) 0.093(3) Uani 1 1 d . U . . .
C036 C 0.6163(8) -0.2545(9) 1.1397(8) 0.102(3) Uani 1 1 d D U . . .
C037 C 0.4440(8) -0.1280(8) 0.6933(8) 0.093(3) Uani 1 1 d . U . . .
C038 C 0.6002(8) 0.1668(8) 0.4855(7) 0.099(3) Uani 1 1 d . U . . .
H038 H 0.653229 0.159632 0.468533 0.119 Uiso 1 1 calc R U . . .
C039 C 0.3798(9) -0.0136(9) 0.2693(9) 0.120(4) Uani 1 1 d D U . . .
O040 O 0.9594(9) 0.3119(8) 0.6723(8) 0.169(4) Uani 1 1 d . U . . .
N041 N 0.1653(11) 0.2834(9) 0.3128(9) 0.150(4) Uani 1 1 d . U . . .
C042 C 0.5785(9) -0.2884(9) 1.1003(8) 0.099(3) Uani 1 1 d . U . . .
N043 N 0.7386(9) 0.2049(11) 1.0546(9) 0.153(4) Uani 1 1 d . U . . .
C044 C 0.5955(8) -0.3489(8) 1.0113(8) 0.101(4) Uani 1 1 d . U . . .
H044 H 0.630270 -0.377104 0.984486 0.121 Uiso 1 1 calc R U . . .
C045 C 0.5657(9) -0.0408(9) 0.5181(8) 0.100(3) Uani 1 1 d . U . . .
C046 C 0.5005(9) -0.2642(8) 1.0884(8) 0.101(4) Uani 1 1 d . U . . .
H046 H 0.468260 -0.234893 1.115879 0.121 Uiso 1 1 calc R U . . .
C047 C 0.4788(9) -0.4271(9) 0.6249(9) 0.106(3) Uani 1 1 d . U . . .
C048 C 0.5040(9) -0.4194(8) 0.6834(9) 0.106(4) Uani 1 1 d D U . . .
C049 C 0.0093(10) -0.2820(10) 0.8590(8) 0.115(4) Uani 1 1 d . U . . .
H049 H -0.031612 -0.289196 0.837020 0.138 Uiso 1 1 calc R U . . .
C050 C 0.3969(10) -0.4730(8) 0.7699(9) 0.114(4) Uani 1 1 d . U . . .
N051 N 0.9230(10) 0.2409(10) 0.7946(10) 0.147(4) Uani 1 1 d . U . . .
C052 C 0.4758(9) -0.3896(9) 0.3435(8) 0.119(4) Uani 1 1 d D U . . .
H05C H 0.472253 -0.378673 0.290264 0.143 Uiso 1 1 calc R U . . .
H05D H 0.433802 -0.420407 0.372541 0.143 Uiso 1 1 calc R U . . .
C053 C 0.7606(11) -0.0847(12) 1.1281(10) 0.131(4) Uani 1 1 d . U . . .
C054 C 0.3757(9) -0.4915(9) 0.7124(9) 0.115(4) Uani 1 1 d . U . . .
H054 H 0.332643 -0.518848 0.721530 0.138 Uiso 1 1 calc R U . . .
C055 C 0.6444(9) 0.0440(8) 0.4141(7) 0.118(4) Uani 1 1 d D U . . .
H05A H 0.670903 -0.010903 0.414810 0.142 Uiso 1 1 calc R U . . .
H05B H 0.684192 0.074009 0.416628 0.142 Uiso 1 1 calc R U . . .
C056 C 0.5022(9) -0.3769(9) 0.5516(9) 0.106(3) Uani 1 1 d . U . . .
C057 C 0.4769(8) -0.3067(9) 0.4187(9) 0.097(3) Uani 1 1 d . U . . .
C058 C 0.9089(13) 0.2922(13) 0.7291(14) 0.136(5) Uani 1 1 d . U . . .
C059 C 0.6071(10) 0.2918(9) 0.5063(7) 0.102(3) Uani 1 1 d . U . . .
C060 C 0.3869(8) -0.0865(10) 0.2626(8) 0.110(4) Uani 1 1 d . U . . .
H060 H 0.355639 -0.088798 0.228316 0.132 Uiso 1 1 calc R U . . .
C061 C 0.3046(10) 0.0515(10) 0.2581(9) 0.121(4) Uani 1 1 d D U . . .
O062 O 0.2808(8) 0.2980(8) 0.2440(8) 0.170(5) Uani 1 1 d . U . . .
C063 C 0.5726(10) -0.3876(10) 0.6701(10) 0.115(4) Uani 1 1 d D U . . .
C064 C 0.8233(10) 0.3280(9) 0.7179(8) 0.120(4) Uani 1 1 d D U . . .
C065 C 0.8257(10) 0.1427(12) 0.9797(10) 0.124(4) Uani 1 1 d . U . . .
C066 C 0.7027(8) -0.2859(9) 1.1445(7) 0.103(3) Uani 1 1 d D U . . .
C067 C 0.4868(12) 0.3808(10) 0.5166(8) 0.113(4) Uani 1 1 d . U . . .
O068 O 0.1248(8) -0.5512(8) 0.8869(6) 0.168(4) Uani 1 1 d . U . . .
C069 C 0.6198(9) -0.3405(9) 1.0730(8) 0.102(3) Uani 1 1 d . U . . .
C070 C 0.2035(6) -0.4529(6) 0.8722(5) 0.111(4) Uani 1 1 d DG U . . .
C147 C 0.2679(7) -0.4902(5) 0.8409(5) 0.124(4) Uani 1 1 d DG U . . .
H147 H 0.263260 -0.532163 0.824572 0.149 Uiso 1 1 calc R U . . .
C104 C 0.3392(6) -0.4661(6) 0.8333(5) 0.118(4) Uani 1 1 d G U . . .
C117 C 0.3461(5) -0.4047(6) 0.8572(6) 0.119(4) Uani 1 1 d DG U . . .
H117 H 0.394781 -0.388250 0.851996 0.143 Uiso 1 1 calc R U . . .
C122 C 0.2817(7) -0.3674(5) 0.8885(5) 0.115(4) Uani 1 1 d DG U . . .
H122 H 0.286335 -0.325491 0.904826 0.138 Uiso 1 1 calc R U . . .
C072 C 0.2104(6) -0.3915(6) 0.8961(5) 0.114(4) Uani 1 1 d G U . . .
C071 C 0.7348(11) -0.3659(11) 1.1377(9) 0.107(4) Uani 1 1 d . U . . .
C073 C 0.4843(9) -0.0843(10) 0.3579(8) 0.118(4) Uani 1 1 d . U . . .
H073 H 0.523092 -0.082177 0.385397 0.142 Uiso 1 1 calc R U . . .
C074 C -0.0155(11) 0.2109(10) 0.4232(11) 0.127(4) Uani 1 1 d . U . . .
C075 C 0.7503(9) -0.2358(10) 1.1530(8) 0.114(4) Uani 1 1 d . U . . .
H075 H 0.804104 -0.255514 1.158791 0.137 Uiso 1 1 calc R U . . .
C076 C 0.7168(10) -0.1570(11) 1.1526(8) 0.115(4) Uani 1 1 d . U . . .
C077 C 0.1406(10) -0.3331(10) 0.8990(7) 0.115(4) Uani 1 1 d . U . . .
C078 C 0.5918(8) -0.1887(9) 1.1547(7) 0.103(4) Uani 1 1 d . U . . .
H078 H 0.537423 -0.175693 1.163525 0.123 Uiso 1 1 calc R U . . .
C079 C 0.5172(9) -0.3140(9) 0.9897(8) 0.101(3) Uani 1 1 d . U . . .
C080 C 0.1710(11) 0.0707(10) 0.2615(8) 0.127(4) Uani 1 1 d . U . . .
H080 H 0.126326 0.052808 0.256154 0.153 Uiso 1 1 calc R U . . .
C081 C 0.7118(10) 0.3808(9) 0.6348(8) 0.119(4) Uani 1 1 d D U . . .
C082 C 0.5048(8) -0.2342(9) 0.4141(8) 0.099(3) Uani 1 1 d . U . . .
C083 C 0.8729(10) 0.1540(11) 0.9113(10) 0.123(4) Uani 1 1 d . U . . .
H083 H 0.910429 0.109169 0.907101 0.147 Uiso 1 1 calc R U . . .
C084 C 0.5653(10) 0.3567(9) 0.5278(8) 0.106(3) Uani 1 1 d . U . . .
C085 C 0.7991(11) 0.2833(11) 0.8491(10) 0.119(4) Uani 1 1 d . U . . .
C086 C 0.4706(8) -0.3700(9) 0.4876(9) 0.104(4) Uani 1 1 d . U . . .
H086 H 0.442880 -0.411848 0.492032 0.125 Uiso 1 1 calc R U . . .
C087 C -0.0426(10) -0.1290(12) 0.8249(9) 0.121(4) Uani 1 1 d . U . . .
C088 C 0.6762(10) 0.3738(9) 0.5705(8) 0.111(4) Uani 1 1 d D U . . .
C089 C 0.8223(10) 0.0610(12) 1.0391(10) 0.133(4) Uani 1 1 d . U . . .
C090 C 0.3974(9) 0.0201(8) 0.6331(8) 0.107(4) Uani 1 1 d . U . . .
H090 H 0.362244 0.069333 0.630505 0.129 Uiso 1 1 calc R U . . .
C091 C -0.1032(10) 0.0314(12) 0.7162(11) 0.135(4) Uani 1 1 d . U . . .
C092 C 0.0714(11) -0.2010(11) 0.8972(8) 0.124(4) Uani 1 1 d . U . . .
C093 C 0.1377(10) -0.2587(10) 0.9103(7) 0.113(4) Uani 1 1 d . U . . .
H093 H 0.181319 -0.249377 0.926749 0.135 Uiso 1 1 calc R U . . .
C094 C 0.7792(11) 0.2065(12) 0.9811(10) 0.128(4) Uani 1 1 d . U . . .
C095 C 0.6006(10) 0.3925(8) 0.5608(8) 0.110(4) Uani 1 1 d . U . . .
H095 H 0.569912 0.432873 0.577687 0.132 Uiso 1 1 calc R U . . .
C096 C 0.4963(8) -0.1220(8) 0.6334(7) 0.091(3) Uani 1 1 d . U . . .
H096 H 0.527977 -0.170924 0.630586 0.109 Uiso 1 1 calc R U . . .
C097 C 0.7377(10) -0.0173(12) 1.1434(10) 0.138(5) Uani 1 1 d . U . . .
H097 H 0.703727 -0.020473 1.186204 0.166 Uiso 1 1 calc R U . . .
C098 C 0.6855(10) 0.2752(8) 0.5075(7) 0.105(4) Uani 1 1 d . U . . .
H098 H 0.715306 0.239500 0.484858 0.126 Uiso 1 1 calc R U . . .
C099 C -0.0313(11) 0.1793(10) 0.3720(10) 0.126(4) Uani 1 1 d . U . . .
C100 C 0.0680(11) -0.3475(12) 0.8849(8) 0.118(4) Uani 1 1 d . U . . .
C101 C 0.4674(9) -0.4428(8) 0.7527(9) 0.108(4) Uani 1 1 d . U . . .
H101 H 0.490342 -0.438616 0.791552 0.130 Uiso 1 1 calc R U . . .
C102 C 0.1621(11) 0.1449(10) 0.2798(9) 0.124(4) Uani 1 1 d . U . . .
C103 C 0.0132(10) -0.0590(13) 0.8862(9) 0.125(4) Uani 1 1 d D U . . .
C105 C 0.7624(10) 0.0604(12) 1.0976(10) 0.133(4) Uani 1 1 d . U . . .
C106 C 0.8642(12) 0.2261(13) 0.8550(11) 0.126(4) Uani 1 1 d . U . . .
C107 C 0.0970(12) 0.1779(10) 0.3126(9) 0.129(4) Uani 1 1 d . U . . .
C108 C -0.0332(9) -0.0550(11) 0.8276(9) 0.119(4) Uani 1 1 d D U . . .
C109 C 0.6681(9) 0.3951(9) 0.6909(10) 0.122(4) Uani 1 1 d . U . . .
H109 H 0.616967 0.425327 0.681959 0.147 Uiso 1 1 calc R U . . .
C110 C 0.3343(8) -0.2829(8) 1.0991(8) 0.112(4) Uani 1 1 d D U . . .
H11A H 0.284014 -0.245155 1.086872 0.134 Uiso 1 1 calc R U . . .
H11B H 0.355870 -0.273932 1.138380 0.134 Uiso 1 1 calc R U . . .
C111 C 0.5736(8) 0.1862(8) 0.3169(8) 0.131(4) Uani 1 1 d D U . . .
H11C H 0.585500 0.213226 0.262440 0.157 Uiso 1 1 calc R U . . .
H11D H 0.602813 0.208315 0.341778 0.157 Uiso 1 1 calc R U . . .
C112 C 0.3670(10) 0.3578(9) 0.4797(8) 0.124(4) Uani 1 1 d D U . . .
H11E H 0.341365 0.405222 0.493228 0.149 Uiso 1 1 calc R U . . .
H11F H 0.336143 0.312705 0.504116 0.149 Uiso 1 1 calc R U . . .
C113 C 0.2992(11) 0.1289(11) 0.2585(9) 0.127(4) Uani 1 1 d . U . . .
H113 H 0.345934 0.149768 0.251207 0.152 Uiso 1 1 calc R U . . .
C114 C 0.7943(10) 0.3537(9) 0.6405(8) 0.126(4) Uani 1 1 d D U . . .
H114 H 0.828274 0.351911 0.598830 0.152 Uiso 1 1 calc R U . . .
C115 C 0.1030(9) -0.1411(9) 0.9853(8) 0.128(4) Uani 1 1 d D U . . .
H11G H 0.109392 -0.085550 0.980602 0.153 Uiso 1 1 calc R U . . .
H11H H 0.155130 -0.174571 0.983940 0.153 Uiso 1 1 calc R U . . .
C116 C 0.2346(12) 0.1762(10) 0.2682(10) 0.136(4) Uani 1 1 d D U . . .
C118 C 0.7234(9) 0.3123(9) 0.5431(8) 0.118(4) Uani 1 1 d . U . . .
H118 H 0.777602 0.297268 0.548730 0.142 Uiso 1 1 calc R U . . .
C119 C 0.6364(9) -0.1330(9) 1.1599(8) 0.112(4) Uani 1 1 d . U . . .
H119 H 0.613079 -0.083761 1.167535 0.134 Uiso 1 1 calc R U . . .
C120 C -0.0099(9) -0.4561(9) 0.9135(7) 0.123(4) Uani 1 1 d D U . . .
H12E H -0.006725 -0.506394 0.902980 0.147 Uiso 1 1 calc R U . . .
H12F H -0.051268 -0.413281 0.884145 0.147 Uiso 1 1 calc R U . . .
C121 C -0.1031(11) 0.1023(12) 0.6431(11) 0.141(4) Uani 1 1 d . U . . .
C123 C 0.5204(8) -0.2547(9) 0.7821(8) 0.103(4) Uani 1 1 d . U . . .
H123 H 0.553557 -0.263416 0.742404 0.123 Uiso 1 1 calc R U . . .
C124 C 0.7132(9) -0.4734(9) 1.1059(8) 0.116(4) Uani 1 1 d D U . . .
H12A H 0.769996 -0.491773 1.107028 0.139 Uiso 1 1 calc R U . . .
H12B H 0.697465 -0.473928 1.059799 0.139 Uiso 1 1 calc R U . . .
C125 C 0.4874(8) 0.2121(9) 0.3333(9) 0.133(4) Uani 1 1 d D U . . .
H12C H 0.471067 0.171785 0.382536 0.159 Uiso 1 1 calc R U . . .
H12D H 0.458255 0.209460 0.295150 0.159 Uiso 1 1 calc R U . . .
C126 C 0.7589(10) 0.2728(11) 0.9165(10) 0.125(4) Uani 1 1 d . U . . .
H126 H 0.715150 0.313366 0.918388 0.150 Uiso 1 1 calc R U . . .
C127 C 0.3839(9) -0.0576(9) 0.6916(8) 0.113(4) Uani 1 1 d . U . . .
H127 H 0.339845 -0.062452 0.726038 0.135 Uiso 1 1 calc R U . . .
C128 C 0.0512(11) 0.2450(10) 0.4005(10) 0.130(4) Uani 1 1 d . U . . .
H128 H 0.061300 0.277283 0.425376 0.156 Uiso 1 1 calc R U . . .
C129 C 0.1296(9) -0.4763(11) 0.8843(9) 0.127(4) Uani 1 1 d D U . . .
C130 C 0.0044(9) -0.3845(9) 1.0546(8) 0.133(4) Uani 1 1 d D U . . .
H13C H 0.051895 -0.383660 1.021025 0.160 Uiso 1 1 calc R U . . .
H13D H 0.016583 -0.428604 1.104150 0.160 Uiso 1 1 calc R U . . .
C131 C 0.7358(11) 0.1337(14) 1.1101(12) 0.141(5) Uani 1 1 d . U . . .
C132 C 0.5416(8) -0.2458(9) 0.4767(9) 0.105(4) Uani 1 1 d . U . . .
H132 H 0.566931 -0.203428 0.475318 0.126 Uiso 1 1 calc R U . . .
C133 C -0.1347(10) 0.1075(11) 0.5797(11) 0.139(4) Uani 1 1 d . U . . .
H133 H -0.175094 0.076926 0.587808 0.166 Uiso 1 1 calc R U . . .
C134 C 0.7722(11) 0.3341(10) 0.7771(10) 0.117(4) Uani 1 1 d . U . . .
C135 C 0.1513(11) 0.3736(10) 0.3000(9) 0.149(5) Uani 1 1 d D U . . .
H13E H 0.201106 0.390966 0.298703 0.179 Uiso 1 1 calc R U . . .
H13F H 0.117291 0.382565 0.341685 0.179 Uiso 1 1 calc R U . . .
C136 C 0.4320(9) -0.0065(9) 0.3152(9) 0.124(4) Uani 1 1 d . U . . .
H136 H 0.433022 0.044910 0.318160 0.148 Uiso 1 1 calc R U . . .
C137 C -0.0571(11) 0.1962(10) 0.4918(11) 0.130(4) Uani 1 1 d . U . . .
C138 C 0.6038(9) 0.0933(8) 0.3411(8) 0.131(4) Uani 1 1 d D U . . .
H13A H 0.640260 0.085597 0.300286 0.157 Uiso 1 1 calc R U . . .
H13B H 0.559293 0.066580 0.344009 0.157 Uiso 1 1 calc R U . . .
C139 C -0.1527(13) 0.1388(11) 0.4496(11) 0.134(5) Uani 1 1 d D U . . .
C140 C 0.0219(11) 0.1564(10) 0.3258(9) 0.127(4) Uani 1 1 d . U . . .
H140 H 0.009493 0.125041 0.301041 0.153 Uiso 1 1 calc R U . . .
C141 C 0.2422(11) 0.0281(10) 0.2522(8) 0.118(4) Uani 1 1 d . U . . .
H141 H 0.246433 -0.019721 0.241166 0.142 Uiso 1 1 calc R U . . .
C142 C 0.5416(8) -0.3007(8) 0.8593(8) 0.103(4) Uani 1 1 d . U . . .
H142 H 0.589902 -0.337000 0.869967 0.124 Uiso 1 1 calc R U . . .
C143 C 0.8537(10) -0.0154(11) 1.0363(10) 0.132(4) Uani 1 1 d . U . . .
H143 H 0.898643 -0.017917 1.003899 0.159 Uiso 1 1 calc R U . . .
C144 C 0.4163(10) -0.4706(9) 0.6427(9) 0.118(4) Uani 1 1 d . U . . .
H144 H 0.401622 -0.486088 0.606228 0.142 Uiso 1 1 calc R U . . .
C145 C -0.0175(9) -0.3015(9) 1.0625(9) 0.139(5) Uani 1 1 d D U . . .
H14A H -0.059545 -0.304891 1.102245 0.167 Uiso 1 1 calc R U . . .
H14B H -0.037299 -0.258227 1.015071 0.167 Uiso 1 1 calc R U . . .
C146 C 0.2278(15) 0.2588(11) 0.2719(12) 0.151(5) Uani 1 1 d D U . . .
C148 C 0.8261(10) -0.0870(12) 1.0758(10) 0.141(5) Uani 1 1 d . U . . .
H148 H 0.849024 -0.136891 1.069180 0.169 Uiso 1 1 calc R U . . .
C149 C 0.0577(10) -0.1840(9) 1.0601(8) 0.142(5) Uani 1 1 d D U . . .
H14C H 0.081646 -0.179526 1.100522 0.170 Uiso 1 1 calc R U . . .
H14D H 0.004182 -0.152579 1.057775 0.170 Uiso 1 1 calc R U . . .
C150 C -0.1138(10) 0.1507(11) 0.5101(10) 0.125(4) Uani 1 1 d D U . . .
C151 C 0.6707(8) -0.3053(9) 0.5791(8) 0.115(4) Uani 1 1 d D U . . .
H15I H 0.690081 -0.304735 0.623708 0.138 Uiso 1 1 calc R U . . .
H15J H 0.663767 -0.247774 0.540890 0.138 Uiso 1 1 calc R U . . .
C152 C 1.0099(11) 0.2137(11) 0.8095(10) 0.152(5) Uani 1 1 d D U . . .
H15A H 1.019023 0.158444 0.850926 0.183 Uiso 1 1 calc R U . . .
H15B H 1.040986 0.210576 0.764324 0.183 Uiso 1 1 calc R U . . .
C153 C -0.0637(9) 0.0193(10) 0.7761(10) 0.122(4) Uani 1 1 d . U . . .
H153 H -0.057087 0.067612 0.782055 0.147 Uiso 1 1 calc R U . . .
C154 C 0.1040(12) 0.2358(11) 0.3450(11) 0.140(4) Uani 1 1 d . U . . .
C155 C 0.7304(9) -0.3617(10) 0.5484(8) 0.135(4) Uani 1 1 d D U . . .
H15K H 0.726724 -0.420397 0.579954 0.162 Uiso 1 1 calc R U . . .
H15L H 0.783027 -0.353193 0.551378 0.162 Uiso 1 1 calc R U . . .
C156 C 0.6950(11) 0.3667(10) 0.7642(9) 0.127(4) Uani 1 1 d . U . . .
H156 H 0.659446 0.370209 0.804394 0.153 Uiso 1 1 calc R U . . .
C157 C 0.7262(12) 0.2851(13) 1.0699(11) 0.173(5) Uani 1 1 d D U . . .
H15C H 0.699816 0.332454 1.028290 0.208 Uiso 1 1 calc R U . . .
H15D H 0.693302 0.278361 1.116568 0.208 Uiso 1 1 calc R U . . .
C158 C 0.6752(9) -0.5371(9) 1.1728(8) 0.140(4) Uani 1 1 d D U . . .
H15G H 0.670993 -0.581589 1.156620 0.168 Uiso 0.5 1 calc R U P A 2
H15H H 0.713447 -0.562020 1.211547 0.168 Uiso 0.5 1 calc R U P A 2
H15E H 0.658024 -0.517028 1.213643 0.168 Uiso 0.5 1 calc R U P B 1
H15F H 0.710455 -0.591107 1.192173 0.168 Uiso 0.5 1 calc R U P B 1
C159 C -0.1500(10) 0.1754(9) 0.3131(9) 0.138(4) Uani 1 1 d D U . . .
H15M H -0.111273 0.165277 0.274674 0.165 Uiso 1 1 calc R U . . .
H15N H -0.190222 0.140800 0.323332 0.165 Uiso 1 1 calc R U . . .
C160 C -0.0577(9) -0.4064(9) 1.0241(9) 0.135(4) Uani 1 1 d D U . . .
H16G H -0.079438 -0.356272 0.981838 0.162 Uiso 1 1 calc R U . . .
H16H H -0.099943 -0.420951 1.063543 0.162 Uiso 1 1 calc R U . . .
C161 C -0.0325(9) -0.4775(9) 0.9972(7) 0.129(4) Uani 1 1 d D U . . .
H16I H -0.075235 -0.509728 1.011178 0.155 Uiso 1 1 calc R U . . .
H16J H 0.012235 -0.514694 1.025382 0.155 Uiso 1 1 calc R U . . .
O162 O 0.7056(8) 0.1341(8) 1.1732(8) 0.173(4) Uani 1 1 d . U . . .
C163 C 0.3227(10) -0.3744(9) 1.1274(10) 0.150(5) Uani 1 1 d D U . . .
H16A H 0.318607 -0.397850 1.182689 0.180 Uiso 0.5 1 calc R U P C 1
H16B H 0.273148 -0.375423 1.110402 0.180 Uiso 0.5 1 calc R U P C 1
H16C H 0.337064 -0.396793 1.087819 0.180 Uiso 0.5 1 calc R U P D 2
H16D H 0.268893 -0.381010 1.147305 0.180 Uiso 0.5 1 calc R U P D 2
C164 C 0.0532(9) -0.2760(9) 1.0822(9) 0.143(5) Uani 1 1 d D U . . .
H16K H 0.056412 -0.303739 1.137092 0.172 Uiso 1 1 calc R U . . .
H16L H 0.100333 -0.300407 1.059602 0.172 Uiso 1 1 calc R U . . .
C165 C -0.0560(11) 0.1545(12) 0.6268(11) 0.144(5) Uani 1 1 d . U . . .
H165 H -0.039498 0.163055 0.666551 0.173 Uiso 1 1 calc R U . . .
C166 C -0.1857(10) 0.2674(9) 0.2880(11) 0.161(5) Uani 1 1 d D U . . .
H16M H -0.233948 0.269977 0.319998 0.193 Uiso 1 1 calc R U . . .
H16N H -0.201850 0.284416 0.236799 0.193 Uiso 1 1 calc DR U . . .
C167 C -0.0915(10) -0.1267(12) 0.7775(10) 0.144(5) Uani 1 1 d . U . . .
H167 H -0.106584 -0.175933 0.780742 0.172 Uiso 1 1 calc R U . . .
C168 C 0.4657(9) 0.2998(9) 0.3337(9) 0.136(4) Uani 1 1 d D U . . .
H16E H 0.503060 0.307492 0.362209 0.163 Uiso 1 1 calc R U . . .
H16F H 0.468854 0.341469 0.281806 0.163 Uiso 1 1 calc R U . . .
C169 C -0.0280(10) 0.1990(10) 0.5537(10) 0.132(4) Uani 1 1 d . U . . .
H169 H 0.010902 0.231270 0.545968 0.158 Uiso 1 1 calc R U . . .
C170 C 0.5300(10) -0.5102(10) 1.1691(11) 0.163(5) Uani 1 1 d D U . . .
H17C H 0.524833 -0.568533 1.182268 0.195 Uiso 0.5 1 calc R U P E 2
H17D H 0.552380 -0.491131 1.116879 0.195 Uiso 0.5 1 calc R U P E 2
H17A H 0.549201 -0.477260 1.190922 0.195 Uiso 0.5 1 calc R U P F 1
H17B H 0.521578 -0.561586 1.212578 0.195 Uiso 0.5 1 calc R U P F 1
C171 C -0.1208(10) -0.0455(11) 0.7205(10) 0.142(5) Uani 1 1 d . U . . .
H171 H -0.152764 -0.043516 0.684714 0.170 Uiso 1 1 calc R U . . .
C173 C 0.3697(10) 0.3848(9) 0.3951(8) 0.144(5) Uani 1 1 d D U . . .
H17E H 0.319823 0.420601 0.376928 0.173 Uiso 1 1 calc R U . . .
H17F H 0.410905 0.418776 0.372015 0.173 Uiso 1 1 calc R U . . .
C174 C -0.0830(11) 0.3574(12) 0.2241(11) 0.184(6) Uani 1 1 d D U . . .
H17K H -0.107298 0.395204 0.176929 0.221 Uiso 1 1 calc R U . . .
H17L H -0.057256 0.305587 0.217691 0.221 Uiso 1 1 calc R U . . .
C175 C 0.7184(11) -0.3442(12) 0.4652(8) 0.165(6) Uani 1 1 d D U . . .
H17M H 0.688777 -0.287067 0.444393 0.198 Uiso 1 1 calc R U . . .
H17N H 0.770447 -0.342134 0.439009 0.198 Uiso 1 1 calc R U . . .
C176 C 0.0582(11) 0.3925(13) 0.1943(12) 0.192(6) Uani 1 1 d D U . . .
H17O H 0.053661 0.425672 0.140169 0.231 Uiso 1 1 calc R U . . .
H17P H 0.079462 0.334073 0.201496 0.231 Uiso 1 1 calc R U . . .
C177 C 0.3843(9) 0.3135(9) 0.3687(9) 0.146(5) Uani 1 1 d D U . . .
H17G H 0.375663 0.261887 0.411860 0.175 Uiso 1 1 calc R U . . .
H17H H 0.346517 0.325091 0.331708 0.175 Uiso 1 1 calc R U . . .
C178 C 0.3878(13) -0.4302(17) 1.1007(14) 0.133(6) Uani 0.5 1 d D U P G 1
H17I H 0.367697 -0.475435 1.096288 0.159 Uiso 0.5 1 calc R U P G 1
H17J H 0.411630 -0.397515 1.051524 0.159 Uiso 0.5 1 calc R U P G 1
C179 C 0.6806(11) -0.3960(13) 0.4389(10) 0.193(7) Uani 1 1 d D U . . .
H17Q H 0.633979 -0.410512 0.472485 0.231 Uiso 1 1 calc R U . . .
H17R H 0.716987 -0.448548 0.445887 0.231 Uiso 1 1 calc R U . . .
C180 C -0.0216(11) 0.3976(12) 0.2359(11) 0.176(6) Uani 1 1 d D U . . .
H18I H -0.013496 0.373016 0.290066 0.211 Uiso 1 1 calc R U . . .
H18J H -0.043329 0.457176 0.222842 0.211 Uiso 1 1 calc R U . . .
C181 C -0.1453(11) 0.3371(11) 0.2852(11) 0.181(6) Uani 1 1 d D U . . .
H18K H -0.184531 0.387707 0.278403 0.218 Uiso 1 1 calc R U . . .
H18L H -0.122679 0.319758 0.333720 0.218 Uiso 1 1 calc R U . . .
C182 C 0.4463(10) -0.4652(11) 1.1604(11) 0.169(5) Uani 1 1 d D U . . .
H18A H 0.418353 -0.502662 1.203966 0.203 Uiso 0.5 1 calc R U P G 1
H18B H 0.446914 -0.416836 1.172655 0.203 Uiso 0.5 1 calc R U P G 1
H18C H 0.449040 -0.427847 1.106877 0.203 Uiso 0.5 1 calc R U P G 2
H18D H 0.420546 -0.509823 1.161992 0.203 Uiso 0.5 1 calc R U P G 2
C183 C 0.5537(9) -0.4455(11) 0.3688(11) 0.171(6) Uani 1 1 d D U . . .
H18M H 0.554092 -0.460301 0.423198 0.206 Uiso 1 1 calc R U . . .
H18N H 0.554839 -0.497608 0.362062 0.206 Uiso 1 1 calc R U . . .
C186 C 0.3804(14) -0.415(2) 1.1901(14) 0.169(7) Uani 0.5 1 d D U P G 2
H18E H 0.399029 -0.372321 1.199910 0.203 Uiso 0.5 1 calc R U P G 2
H18F H 0.355796 -0.451609 1.237020 0.203 Uiso 0.5 1 calc R U P G 2
C187 C 1.0323(11) 0.2787(11) 0.8302(10) 0.180(5) Uani 1 1 d D U . . .
H18G H 1.059527 0.313857 0.784456 0.216 Uiso 1 1 calc R U . . .
H18H H 1.072401 0.247657 0.866691 0.216 Uiso 1 1 calc R U . . .
C188 C 0.6561(12) -0.3574(13) 0.3572(10) 0.193(7) Uani 1 1 d D U . . .
H18O H 0.614683 -0.308768 0.351442 0.232 Uiso 1 1 calc R U . . .
H18P H 0.700983 -0.337047 0.323368 0.232 Uiso 1 1 calc R U . . .
C189 C 0.1129(12) 0.4265(11) 0.2253(10) 0.177(5) Uani 1 1 d D U . . .
H18Q H 0.155216 0.443062 0.186400 0.213 Uiso 1 1 calc R U . . .
H18R H 0.083268 0.478010 0.229883 0.213 Uiso 1 1 calc R U . . .
C191 C 0.5981(10) -0.5196(17) 1.2130(14) 0.121(6) Uani 0.5 1 d D U P H 2
H19A H 0.595081 -0.468041 1.221297 0.146 Uiso 0.5 1 calc R U P H 2
H19B H 0.594503 -0.565702 1.262507 0.146 Uiso 0.5 1 calc R U P H 2
C192 C 0.8051(12) 0.3016(15) 1.0770(13) 0.207(7) Uani 1 1 d D U . . .
H19C H 0.803517 0.292354 1.130426 0.249 Uiso 1 1 calc R U . . .
H19D H 0.800318 0.362482 1.049621 0.249 Uiso 1 1 calc R U . . .
C193 C 0.6281(11) -0.4148(13) 0.3330(12) 0.187(6) Uani 1 1 d D U . . .
H19K H 0.669328 -0.464120 0.341034 0.224 Uiso 1 1 calc R U . . .
H19L H 0.622430 -0.386703 0.278505 0.224 Uiso 1 1 calc R U . . .
C194 C 0.9076(13) 0.3239(15) 0.9786(12) 0.225(7) Uani 1 1 d D U . . .
H19E H 0.913295 0.379400 0.974696 0.269 Uiso 1 1 calc R U . . .
H19F H 0.863497 0.331429 0.949366 0.269 Uiso 1 1 calc R U . . .
C196 C 0.9819(14) 0.2854(14) 0.9452(10) 0.218(7) Uani 1 1 d D U . . .
H19G H 1.028410 0.287792 0.966232 0.261 Uiso 1 1 calc R U . . .
H19H H 0.980957 0.226859 0.954626 0.261 Uiso 1 1 calc R U . . .
C199 C 0.6058(10) -0.5431(19) 1.1371(16) 0.134(6) Uani 0.5 1 d D U P H 1
H19I H 0.610335 -0.511005 1.082494 0.161 Uiso 0.5 1 calc R U P H 1
H19J H 0.607003 -0.601811 1.145828 0.161 Uiso 0.5 1 calc R U P H 1
C203 C 0.8903(12) 0.2700(14) 1.0599(12) 0.206(6) Uani 1 1 d D U . . .
H20A H 0.924041 0.276155 1.092625 0.247 Uiso 1 1 calc R U . . .
H20B H 0.898208 0.210765 1.067352 0.247 Uiso 1 1 calc R U . . .
C30 C 0.9808(13) 0.3398(11) 0.8614(11) 0.203(6) Uani 1 1 d D U . . .
H30A H 1.003398 0.390264 0.848594 0.243 Uiso 1 1 calc R U . . .
H30B H 0.927824 0.355961 0.843819 0.243 Uiso 1 1 calc R U . . .

loop_
_atom_site_aniso_label
_atom_site_aniso_U_11
_atom_site_aniso_U_22
_atom_site_aniso_U_33
_atom_site_aniso_U_23
_atom_site_aniso_U_13
_atom_site_aniso_U_12
N001 0.147(8) 0.095(6) 0.114(7) -0.064(6) 0.008(6) -0.024(6)
O002 0.098(6) 0.095(6) 0.112(7) -0.052(6) 0.005(5) -0.014(5)
O003 0.146(8) 0.091(6) 0.102(6) -0.062(5) 0.008(5) -0.034(5)
N004 0.122(7) 0.108(7) 0.121(7) -0.060(6) -0.010(6) -0.030(6)
O005 0.092(7) 0.119(7) 0.112(7) -0.061(6) 0.001(6) -0.018(6)
N006 0.160(8) 0.096(7) 0.113(7) -0.055(6) -0.002(6) -0.028(7)
N007 0.159(9) 0.131(7) 0.140(8) -0.061(7) -0.044(7) -0.006(7)
N008 0.126(8) 0.112(7) 0.113(7) -0.050(6) 0.003(6) -0.017(6)
O009 0.149(9) 0.136(8) 0.120(8) -0.049(7) -0.002(6) -0.025(7)
N010 0.135(8) 0.103(7) 0.130(7) -0.056(6) -0.014(7) -0.016(6)
C011 0.131(9) 0.097(7) 0.093(8) -0.054(6) -0.006(8) -0.025(8)
O012 0.129(9) 0.141(9) 0.133(8) -0.060(7) 0.005(7) -0.007(7)
C013 0.116(8) 0.094(7) 0.096(7) -0.050(6) 0.000(7) -0.014(7)
C014 0.109(8) 0.092(7) 0.105(8) -0.054(7) -0.006(7) -0.015(7)
C015 0.118(8) 0.084(7) 0.097(7) -0.041(6) 0.003(6) -0.024(6)
N016 0.143(9) 0.122(8) 0.119(7) -0.049(6) 0.001(7) -0.043(7)
C017 0.114(8) 0.074(7) 0.107(8) -0.044(7) 0.000(7) -0.026(7)
C018 0.119(8) 0.100(7) 0.094(7) -0.051(6) -0.001(7) -0.018(7)
N019 0.130(8) 0.111(6) 0.113(7) -0.055(6) 0.000(7) -0.017(6)
C020 0.139(8) 0.085(7) 0.109(7) -0.052(6) -0.001(7) -0.010(7)
O021 0.168(9) 0.126(9) 0.127(8) -0.065(7) 0.006(7) -0.025(7)
C022 0.132(8) 0.078(6) 0.108(7) -0.050(6) -0.009(7) -0.016(7)
C023 0.120(8) 0.089(7) 0.120(8) -0.059(6) -0.015(7) -0.018(7)
C024 0.094(8) 0.095(8) 0.108(8) -0.053(7) -0.007(7) -0.021(7)
C025 0.108(8) 0.095(7) 0.116(8) -0.042(7) -0.006(7) -0.026(6)
O026 0.159(9) 0.144(9) 0.133(8) -0.071(7) -0.006(7) -0.003(7)
N027 0.146(8) 0.138(8) 0.120(7) -0.061(7) -0.017(6) -0.020(7)
O028 0.150(9) 0.143(9) 0.139(8) -0.068(7) -0.043(8) 0.004(8)
C029 0.133(9) 0.128(8) 0.110(8) -0.057(7) -0.008(7) -0.041(7)
C030 0.117(8) 0.092(7) 0.119(8) -0.043(6) -0.016(7) -0.030(7)
C031 0.110(8) 0.097(7) 0.095(7) -0.051(6) -0.007(7) -0.024(6)
C032 0.115(8) 0.084(7) 0.095(7) -0.045(6) -0.002(6) -0.028(6)
C033 0.105(8) 0.097(7) 0.101(7) -0.058(6) 0.004(7) -0.010(7)
C034 0.127(8) 0.082(7) 0.099(7) -0.049(6) -0.006(6) -0.020(7)
C035 0.120(8) 0.078(6) 0.096(7) -0.048(6) -0.003(6) -0.020(7)
C036 0.100(7) 0.102(7) 0.102(7) -0.044(6) 0.011(6) -0.017(7)
C037 0.115(8) 0.084(7) 0.095(7) -0.041(6) -0.008(7) -0.033(6)
C038 0.122(8) 0.090(7) 0.098(7) -0.052(6) -0.002(7) -0.019(7)
C039 0.130(9) 0.099(8) 0.135(8) -0.040(7) -0.025(7) -0.023(7)
O040 0.216(12) 0.155(10) 0.163(11) -0.077(9) -0.021(9) -0.054(9)
N041 0.164(9) 0.124(8) 0.168(9) -0.062(7) -0.045(7) -0.006(8)
C042 0.101(8) 0.092(7) 0.104(7) -0.041(6) 0.008(7) -0.021(7)
N043 0.168(8) 0.145(9) 0.158(9) -0.084(7) 0.019(7) -0.023(8)
C044 0.100(8) 0.108(8) 0.095(8) -0.047(6) 0.013(7) -0.015(7)
C045 0.134(9) 0.082(7) 0.102(8) -0.050(7) 0.003(7) -0.030(7)
C046 0.114(9) 0.087(7) 0.108(8) -0.055(6) 0.016(7) -0.014(7)
C047 0.133(8) 0.090(7) 0.114(8) -0.058(6) -0.019(7) -0.016(6)
C048 0.133(9) 0.092(7) 0.110(8) -0.058(6) -0.015(8) -0.011(7)
C049 0.135(9) 0.126(9) 0.105(8) -0.050(7) -0.006(7) -0.054(8)
C050 0.146(9) 0.091(7) 0.124(8) -0.056(6) -0.012(7) -0.023(7)
N051 0.180(9) 0.141(8) 0.148(9) -0.081(7) -0.001(9) -0.040(8)
C052 0.147(10) 0.116(9) 0.127(8) -0.084(7) 0.001(8) -0.022(7)
C053 0.130(9) 0.138(9) 0.138(8) -0.068(7) 0.003(7) -0.029(8)
C054 0.140(9) 0.099(8) 0.119(9) -0.058(7) 0.002(8) -0.019(7)
C055 0.164(10) 0.095(8) 0.117(8) -0.064(7) 0.018(8) -0.037(7)
C056 0.125(8) 0.089(7) 0.122(8) -0.058(7) -0.015(7) -0.019(6)
C057 0.109(7) 0.092(7) 0.108(7) -0.055(6) -0.018(7) -0.012(6)
C058 0.170(10) 0.128(9) 0.136(10) -0.078(8) 0.010(10) -0.040(9)
C059 0.128(8) 0.094(7) 0.104(7) -0.054(6) -0.004(7) -0.030(7)
C060 0.120(9) 0.100(8) 0.116(8) -0.043(7) -0.015(7) -0.024(7)
C061 0.133(9) 0.105(8) 0.136(8) -0.051(7) -0.024(7) -0.022(7)
O062 0.188(11) 0.119(9) 0.202(12) -0.050(8) -0.079(9) -0.009(8)
C063 0.140(9) 0.107(8) 0.112(8) -0.058(7) -0.029(8) -0.003(8)
C064 0.139(9) 0.115(7) 0.133(8) -0.071(7) -0.003(8) -0.038(7)
C065 0.136(9) 0.124(8) 0.131(8) -0.072(7) 0.012(7) -0.031(8)
C066 0.108(8) 0.106(8) 0.102(7) -0.047(6) 0.007(7) -0.028(7)
C067 0.158(10) 0.080(7) 0.119(8) -0.058(7) 0.003(8) -0.027(8)
O068 0.225(12) 0.156(10) 0.136(9) -0.064(8) 0.000(8) -0.057(9)
C069 0.099(8) 0.103(7) 0.101(7) -0.042(6) 0.006(7) -0.015(6)
C070 0.140(9) 0.103(7) 0.116(7) -0.060(6) -0.006(7) -0.037(7)
C147 0.169(11) 0.105(8) 0.118(8) -0.067(7) -0.005(8) -0.021(8)
C104 0.157(9) 0.096(7) 0.118(7) -0.060(6) -0.006(7) -0.019(7)
C117 0.151(10) 0.107(8) 0.124(8) -0.065(7) -0.013(8) -0.029(8)
C122 0.156(10) 0.102(8) 0.117(8) -0.072(6) -0.007(8) -0.027(8)
C072 0.145(9) 0.105(7) 0.111(7) -0.061(6) 0.000(7) -0.026(7)
C071 0.103(9) 0.113(8) 0.106(8) -0.047(7) -0.003(7) -0.016(8)
C073 0.125(9) 0.109(8) 0.130(9) -0.045(7) -0.031(7) -0.025(7)
C074 0.146(9) 0.120(8) 0.131(8) -0.060(7) -0.042(8) -0.008(7)
C075 0.097(8) 0.135(9) 0.111(8) -0.048(7) -0.003(7) -0.024(8)
C076 0.113(8) 0.126(8) 0.120(7) -0.062(7) 0.008(7) -0.031(8)
C077 0.140(9) 0.123(8) 0.098(7) -0.054(6) -0.005(7) -0.035(7)
C078 0.091(8) 0.120(9) 0.108(8) -0.057(7) 0.004(6) -0.022(7)
C079 0.113(8) 0.103(7) 0.092(7) -0.049(6) 0.001(7) -0.015(6)
C080 0.134(10) 0.118(9) 0.142(9) -0.048(8) -0.035(8) -0.033(8)
C081 0.132(9) 0.107(7) 0.130(8) -0.060(7) -0.008(8) -0.019(7)
C082 0.111(7) 0.087(7) 0.115(8) -0.052(6) -0.015(7) -0.017(6)
C083 0.145(9) 0.123(9) 0.133(9) -0.085(8) 0.004(8) -0.027(8)
C084 0.131(8) 0.090(7) 0.113(7) -0.051(6) -0.014(7) -0.028(7)
C085 0.144(9) 0.118(8) 0.127(8) -0.078(7) 0.006(8) -0.035(7)
C086 0.116(8) 0.087(7) 0.127(9) -0.058(7) -0.015(8) -0.016(7)
C087 0.131(9) 0.132(8) 0.116(8) -0.053(7) -0.019(7) -0.038(8)
C088 0.135(9) 0.095(7) 0.124(7) -0.061(6) -0.006(7) -0.026(7)
C089 0.133(8) 0.140(9) 0.147(9) -0.078(8) -0.002(7) -0.026(8)
C090 0.124(9) 0.078(7) 0.110(8) -0.035(7) 0.012(7) -0.015(7)
C091 0.146(9) 0.135(9) 0.135(9) -0.057(8) -0.023(8) -0.028(8)
C092 0.141(9) 0.130(8) 0.117(8) -0.059(7) -0.013(7) -0.033(7)
C093 0.137(10) 0.120(9) 0.099(7) -0.057(7) -0.005(7) -0.028(8)
C094 0.151(9) 0.127(9) 0.128(8) -0.081(7) 0.017(8) -0.026(8)
C095 0.142(10) 0.083(7) 0.118(8) -0.053(6) -0.001(8) -0.022(8)
C096 0.111(8) 0.076(7) 0.098(8) -0.044(6) 0.003(7) -0.028(6)
C097 0.128(9) 0.144(10) 0.141(9) -0.066(8) 0.016(8) -0.016(9)
C098 0.130(9) 0.095(7) 0.112(8) -0.063(6) 0.002(8) -0.025(8)
C099 0.142(9) 0.121(8) 0.125(8) -0.055(7) -0.046(8) -0.005(8)
C100 0.135(9) 0.121(8) 0.108(7) -0.047(7) 0.001(7) -0.039(8)
C101 0.143(10) 0.090(7) 0.113(8) -0.066(7) -0.018(8) -0.001(7)
C102 0.139(9) 0.111(8) 0.139(8) -0.062(7) -0.024(8) -0.023(8)
C103 0.142(10) 0.131(9) 0.122(9) -0.068(8) -0.008(8) -0.026(8)
C105 0.132(9) 0.140(9) 0.139(9) -0.075(7) 0.019(7) -0.026(8)
C106 0.150(9) 0.125(8) 0.131(9) -0.075(7) 0.010(8) -0.043(8)
C107 0.150(10) 0.113(8) 0.136(8) -0.056(7) -0.040(8) -0.011(8)
C108 0.126(8) 0.131(8) 0.118(8) -0.063(7) -0.016(7) -0.023(8)
C109 0.134(9) 0.110(8) 0.136(9) -0.067(8) -0.011(8) -0.009(8)
C110 0.114(9) 0.116(8) 0.115(8) -0.056(7) -0.007(7) -0.019(7)
C111 0.160(10) 0.126(9) 0.125(9) -0.069(8) 0.007(8) -0.034(9)
C112 0.150(10) 0.096(8) 0.131(9) -0.049(7) -0.003(9) -0.025(8)
C113 0.138(10) 0.118(9) 0.143(9) -0.059(8) -0.026(8) -0.031(8)
C114 0.150(10) 0.111(8) 0.135(9) -0.066(7) 0.010(9) -0.030(8)
C115 0.146(10) 0.130(9) 0.122(9) -0.057(8) -0.018(8) -0.028(8)
C116 0.152(10) 0.113(8) 0.157(8) -0.058(7) -0.028(8) -0.025(8)
C118 0.129(9) 0.117(8) 0.122(8) -0.058(7) -0.005(7) -0.028(8)
C119 0.111(9) 0.116(9) 0.112(8) -0.053(7) 0.010(7) -0.019(8)
C120 0.147(10) 0.121(8) 0.123(8) -0.057(7) 0.002(8) -0.059(8)
C121 0.159(9) 0.137(9) 0.136(9) -0.058(8) -0.036(8) -0.019(8)
C123 0.115(9) 0.109(8) 0.094(7) -0.052(7) 0.005(7) -0.022(7)
C124 0.127(9) 0.101(8) 0.118(9) -0.049(7) -0.003(7) -0.007(7)
C125 0.155(10) 0.128(9) 0.133(9) -0.060(8) -0.015(8) -0.038(9)
C126 0.141(9) 0.123(9) 0.144(10) -0.088(8) 0.001(8) -0.026(8)
C127 0.134(9) 0.096(8) 0.105(8) -0.038(7) 0.012(7) -0.027(7)
C128 0.152(11) 0.111(8) 0.139(9) -0.061(8) -0.039(9) -0.001(8)
C129 0.169(10) 0.104(8) 0.122(8) -0.059(7) 0.007(8) -0.034(8)
C130 0.156(10) 0.123(9) 0.115(9) -0.030(8) 0.002(8) -0.053(9)
C131 0.157(9) 0.149(10) 0.135(10) -0.083(8) 0.024(8) -0.030(9)
C132 0.114(8) 0.090(7) 0.126(9) -0.055(7) -0.010(7) -0.020(7)
C133 0.165(10) 0.133(9) 0.135(10) -0.066(8) -0.036(9) -0.014(8)
C134 0.140(9) 0.113(8) 0.127(8) -0.072(7) 0.004(8) -0.038(7)
C135 0.178(11) 0.122(9) 0.174(10) -0.078(8) -0.043(9) -0.017(9)
C136 0.137(10) 0.098(8) 0.136(9) -0.038(7) -0.026(8) -0.025(7)
C137 0.160(9) 0.123(8) 0.128(8) -0.067(7) -0.035(8) -0.016(7)
C138 0.165(10) 0.120(9) 0.121(9) -0.057(8) 0.016(8) -0.047(8)
C139 0.154(10) 0.130(8) 0.133(9) -0.061(8) -0.034(9) -0.018(9)
C140 0.157(11) 0.119(9) 0.122(9) -0.057(7) -0.052(9) -0.008(9)
C141 0.134(11) 0.101(9) 0.138(9) -0.058(7) -0.028(9) -0.022(8)
C142 0.105(8) 0.107(8) 0.096(8) -0.047(7) 0.001(7) -0.005(7)
C143 0.125(9) 0.136(10) 0.160(10) -0.078(9) 0.001(8) -0.040(8)
C144 0.150(10) 0.104(8) 0.113(8) -0.062(7) -0.006(8) -0.011(8)
C145 0.168(11) 0.123(9) 0.118(9) -0.031(8) -0.008(8) -0.042(9)
C146 0.157(11) 0.120(9) 0.172(10) -0.053(9) -0.024(9) -0.015(9)
C148 0.136(10) 0.133(10) 0.155(10) -0.060(9) 0.010(8) -0.032(9)
C149 0.153(10) 0.142(9) 0.133(9) -0.043(8) -0.014(8) -0.045(9)
C150 0.154(9) 0.125(8) 0.121(8) -0.070(7) -0.030(8) -0.015(7)
C151 0.124(10) 0.112(8) 0.118(8) -0.049(7) -0.018(8) -0.025(8)
C152 0.163(11) 0.157(10) 0.155(10) -0.072(8) -0.003(9) -0.046(9)
C153 0.126(9) 0.123(9) 0.132(10) -0.058(8) -0.018(8) -0.029(8)
C154 0.153(10) 0.120(8) 0.153(9) -0.053(8) -0.044(8) -0.014(8)
C155 0.146(10) 0.139(9) 0.130(9) -0.056(8) -0.014(8) -0.031(8)
C156 0.150(10) 0.123(9) 0.125(9) -0.075(8) 0.012(9) -0.015(8)
C157 0.198(12) 0.167(10) 0.167(10) -0.090(9) 0.017(10) -0.026(10)
C158 0.161(11) 0.107(8) 0.152(10) -0.048(7) -0.028(8) -0.015(8)
C159 0.157(10) 0.128(9) 0.150(9) -0.068(8) -0.052(8) -0.013(8)
C160 0.149(10) 0.127(9) 0.124(9) -0.036(8) 0.012(8) -0.052(8)
C161 0.143(9) 0.135(9) 0.121(9) -0.048(8) 0.009(8) -0.061(8)
O162 0.207(11) 0.186(10) 0.163(10) -0.111(9) 0.032(9) -0.055(9)
C163 0.150(10) 0.138(9) 0.151(10) -0.036(8) -0.026(8) -0.032(8)
C164 0.167(11) 0.130(9) 0.126(9) -0.038(8) -0.016(8) -0.034(9)
C165 0.167(11) 0.139(10) 0.134(9) -0.056(9) -0.037(9) -0.020(9)
C166 0.168(11) 0.148(10) 0.174(10) -0.061(10) -0.066(9) -0.007(9)
C167 0.147(10) 0.141(10) 0.141(10) -0.041(8) -0.018(9) -0.042(9)
C168 0.165(10) 0.122(9) 0.131(9) -0.050(8) -0.030(9) -0.029(9)
C169 0.157(10) 0.119(9) 0.135(10) -0.051(8) -0.039(9) -0.029(8)
C170 0.190(12) 0.113(9) 0.175(10) -0.038(8) -0.019(9) -0.037(9)
C171 0.148(10) 0.141(10) 0.141(10) -0.044(8) -0.033(8) -0.037(9)
C173 0.161(10) 0.115(9) 0.147(9) -0.038(8) -0.036(9) -0.017(8)
C174 0.201(14) 0.145(11) 0.179(12) -0.043(10) -0.062(10) 0.019(10)
C175 0.162(11) 0.167(11) 0.150(10) -0.055(9) 0.021(9) -0.027(9)
C176 0.205(14) 0.155(10) 0.202(12) -0.059(10) -0.055(11) 0.006(11)
C177 0.169(10) 0.120(9) 0.145(10) -0.045(8) -0.045(9) -0.007(9)
C178 0.155(13) 0.111(11) 0.152(11) -0.059(10) -0.017(10) -0.042(10)
C179 0.175(12) 0.196(12) 0.150(11) -0.036(10) 0.032(10) -0.008(10)
C180 0.188(14) 0.144(10) 0.177(12) -0.047(9) -0.068(10) 0.017(11)
C181 0.193(13) 0.150(11) 0.183(12) -0.052(10) -0.063(10) 0.014(10)
C182 0.172(12) 0.119(10) 0.187(10) -0.023(9) -0.006(9) -0.043(9)
C183 0.191(12) 0.160(11) 0.160(10) -0.078(9) 0.020(10) -0.011(10)
C186 0.177(13) 0.134(11) 0.174(12) -0.032(10) -0.006(10) -0.038(10)
C187 0.206(12) 0.168(11) 0.195(11) -0.088(9) -0.018(10) -0.054(10)
C188 0.192(12) 0.189(13) 0.154(11) -0.052(10) 0.029(10) 0.000(11)
C189 0.192(12) 0.151(10) 0.200(12) -0.072(9) -0.062(10) -0.008(10)
C191 0.148(13) 0.090(9) 0.147(11) -0.060(9) -0.018(10) -0.025(10)
C192 0.233(14) 0.198(12) 0.191(11) -0.086(10) 0.008(13) -0.029(12)
C193 0.189(12) 0.185(12) 0.160(11) -0.063(10) 0.015(10) -0.002(11)
C194 0.253(14) 0.210(13) 0.215(13) -0.086(11) -0.003(13) -0.051(12)
C196 0.241(14) 0.215(14) 0.210(13) -0.091(11) 0.003(13) -0.061(12)
C199 0.153(13) 0.098(10) 0.155(11) -0.050(9) -0.020(10) -0.023(10)
C203 0.239(14) 0.196(13) 0.201(12) -0.103(10) 0.011(13) -0.041(12)
C30 0.226(13) 0.189(13) 0.204(12) -0.084(10) -0.014(12) -0.043(11)

loop_
_atom_type_symbol
_atom_type_description
_atom_type_scat_dispersion_real
_atom_type_scat_dispersion_imag
_atom_type_scat_source
C C 0.0137 0.0067 'International Tables Vol C Tables 4.2.6.8 and 6.1.1.4'
H H 0.0000 0.0000 'International Tables Vol C Tables 4.2.6.8 and 6.1.1.4'
N N 0.0253 0.0136 'International Tables Vol C Tables 4.2.6.8 and 6.1.1.4'
O O 0.0389 0.0241 'International Tables Vol C Tables 4.2.6.8 and 6.1.1.4'

loop_
_geom_angle_atom_site_label_1
_geom_angle_atom_site_label_2
_geom_angle_atom_site_label_3
_geom_angle
_geom_angle_site_symmetry_1
_geom_angle_site_symmetry_3
_geom_angle_publ_flag
C022 N001 C055 118.5(12) . . ?
C045 N001 C022 120.0(13) . . ?
C045 N001 C055 121.3(11) . . ?
C024 N004 C052 119.0(11) . . ?
C057 N004 C024 122.4(12) . . ?
C057 N004 C052 118.6(12) . . ?
C020 N006 C112 115.6(12) . . ?
C067 N006 C020 121.8(15) . . ?
C067 N006 C112 122.1(13) . . ?
C099 N007 C159 114.3(15) . . ?
C139 N007 C099 124.3(15) . . ?
C139 N007 C159 120.0(15) . . ?
C071 N008 C069 120.0(15) . . ?
C071 N008 C124 120.4(15) . . ?
C124 N008 C069 116.8(13) . . ?
C063 N010 C023 114.6(14) . . ?
C063 N010 C151 124.4(14) . . ?
C151 N010 C023 120.3(13) . . ?
O005 C011 C013 126.3(14) . . ?
O005 C011 N019 124.1(12) . . ?
N019 C011 C013 109.6(13) . . ?
C014 C013 C011 116.5(13) . . ?
C018 C013 C011 123.5(14) . . ?
C018 C013 C014 120.1(12) . . ?
C013 C014 H014 119.1 . . ?
C031 C014 C013 121.8(13) . . ?
C031 C014 H014 119.1 . . ?
C032 C015 C035 117.3(13) . . ?
C090 C015 C032 120.3(13) . . ?
C090 C015 C035 122.0(13) . . ?
C100 N016 C120 117.8(15) . . ?
C129 N016 C100 119.6(16) . . ?
C129 N016 C120 120.9(14) . . ?
C020 C017 H017 117.1 . . ?
C020 C017 C035 125.7(15) . . ?
C035 C017 H017 117.1 . . ?
C013 C018 C079 116.8(13) . . ?
C142 C018 C013 120.0(14) . . ?
C142 C018 C079 122.4(14) . . ?
C011 N019 C110 115.0(12) . . ?
C033 N019 C011 125.5(13) . . ?
C033 N019 C110 118.8(12) . . ?
N006 C020 C034 111.5(13) . . ?
C017 C020 N006 128.5(14) . . ?
C017 C020 C034 119.7(13) . . ?
C035 C022 N001 120.6(13) . . ?
C035 C022 C038 117.7(12) . . ?
C038 C022 N001 121.6(14) . . ?
C056 C023 N010 116.2(15) . . ?
C056 C023 C132 124.2(15) . . ?
C132 C023 N010 119.4(14) . . ?
O002 C024 N004 123.3(11) . . ?
O002 C024 C025 121.8(14) . . ?
N004 C024 C025 114.6(13) . . ?
C030 C025 C024 119.8(14) . . ?
C060 C025 C024 120.2(14) . . ?
C060 C025 C030 119.2(12) . . ?
C092 N027 C115 119.4(14) . . ?
C103 N027 C092 121.9(14) . . ?
C103 N027 C115 118.6(13) . . ?
C049 C029 C092 111.8(16) . . ?
C087 C029 C049 127.0(16) . . ?
C087 C029 C092 119.7(16) . . ?
C073 C030 C025 117.7(14) . . ?
C073 C030 C082 121.4(14) . . ?
C082 C030 C025 120.8(13) . . ?
C014 C031 C037 123.5(14) . . ?
C014 C031 C123 116.5(14) . . ?
C123 C031 C037 119.1(14) . . ?
C015 C032 C045 120.8(13) . . ?
C096 C032 C015 119.1(13) . . ?
C096 C032 C045 119.7(13) . . ?
N019 C033 C079 116.8(13) . . ?
C046 C033 N019 123.7(13) . . ?
C046 C033 C079 119.5(14) . . ?
C038 C034 C020 112.4(12) . . ?
C038 C034 C059 127.3(14) . . ?
C059 C034 C020 119.4(13) . . ?
C017 C035 C015 125.7(14) . . ?
C017 C035 C022 117.7(13) . . ?
C022 C035 C015 115.4(13) . . ?
C042 C036 C066 114.2(13) . . ?
C078 C036 C042 128.9(14) . . ?
C078 C036 C066 114.6(14) . . ?
C096 C037 C031 124.1(14) . . ?
C096 C037 C127 120.5(13) . . ?
C127 C037 C031 114.6(13) . . ?
C022 C038 H038 118.8 . . ?
C034 C038 C022 122.4(14) . . ?
C034 C038 H038 118.8 . . ?
C060 C039 C061 124.5(15) . . ?
C060 C039 C136 118.1(14) . . ?
C136 C039 C061 113.3(14) . . ?
C146 N041 C135 115.0(17) . . ?
C146 N041 C154 122.0(17) . . ?
C154 N041 C135 119.9(17) . . ?
C046 C042 C036 121.9(14) . . ?
C069 C042 C036 119.1(15) . . ?
C069 C042 C046 119.0(15) . . ?
C094 N043 C157 117.9(16) . . ?
C131 N043 C094 119.2(17) . . ?
C131 N043 C157 119.8(17) . . ?
C069 C044 H044 120.4 . . ?
C069 C044 C079 119.2(13) . . ?
C079 C044 H044 120.4 . . ?
N001 C045 C032 119.3(13) . . ?
O003 C045 N001 119.2(13) . . ?
O003 C045 C032 121.5(13) . . ?
C033 C046 C042 121.8(14) . . ?
C033 C046 H046 119.1 . . ?
C042 C046 H046 119.1 . . ?
C048 C047 C056 119.1(16) . . ?
C048 C047 C144 115.2(16) . . ?
C056 C047 C144 123.8(15) . . ?
C047 C048 C063 116.6(16) . . ?
C047 C048 C101 123.4(16) . . ?
C101 C048 C063 120.0(16) . . ?
C029 C049 H049 118.1 . . ?
C100 C049 C029 123.8(16) . . ?
C100 C049 H049 118.1 . . ?
C054 C050 C104 121.5(15) . . ?
C101 C050 C054 113.4(15) . . ?
C101 C050 C104 123.5(13) . . ?
C058 N051 C106 122(2) . . ?
C058 N051 C152 115(2) . . ?
C106 N051 C152 121.3(17) . . ?
N004 C052 H05C 108.4 . . ?
N004 C052 H05D 108.4 . . ?
N004 C052 C183 115.4(12) . . ?
H05C C052 H05D 107.5 . . ?
C183 C052 H05C 108.4 . . ?
C183 C052 H05D 108.4 . . ?
C097 C053 C076 125.5(18) . . ?
C097 C053 C148 118.8(18) . . ?
C148 C053 C076 115.1(16) . . ?
C050 C054 H054 119.2 . . ?
C144 C054 C050 121.7(15) . . ?
C144 C054 H054 119.2 . . ?
N001 C055 H05A 109.3 . . ?
N001 C055 H05B 109.3 . . ?
N001 C055 C138 111.5(12) . . ?
H05A C055 H05B 108.0 . . ?
C138 C055 H05A 109.3 . . ?
C138 C055 H05B 109.3 . . ?
C023 C056 C047 119.5(15) . . ?
C023 C056 C086 114.5(16) . . ?
C086 C056 C047 123.9(15) . . ?
N004 C057 C082 116.3(13) . . ?
C086 C057 N004 125.3(13) . . ?
C086 C057 C082 118.3(13) . . ?
O040 C058 C064 120(2) . . ?
N051 C058 O040 126(2) . . ?
N051 C058 C064 114(2) . . ?
C034 C059 C084 120.4(15) . . ?
C098 C059 C034 119.9(14) . . ?
C098 C059 C084 118.8(14) . . ?
C025 C060 H060 117.3 . . ?
C039 C060 C025 125.4(14) . . ?
C039 C060 H060 117.3 . . ?
C113 C061 C039 124.4(16) . . ?
C141 C061 C039 116.5(16) . . ?
C141 C061 C113 119.0(16) . . ?
N010 C063 C048 121.2(16) . . ?
O026 C063 N010 111.4(15) . . ?
O026 C063 C048 127.4(17) . . ?
C058 C064 C114 118.2(16) . . ?
C134 C064 C058 121.1(16) . . ?
C134 C064 C114 120.7(16) . . ?
C083 C065 C089 122.6(17) . . ?
C094 C065 C083 115.6(18) . . ?
C094 C065 C089 121.1(18) . . ?
C071 C066 C036 118.8(14) . . ?
C075 C066 C036 118.8(13) . . ?
C075 C066 C071 122.4(14) . . ?
O021 C067 N006 113.1(17) . . ?
O021 C067 C084 126.1(15) . . ?
C084 C067 N006 120.7(15) . . ?
C042 C069 N008 122.7(14) . . ?
C042 C069 C044 120.4(15) . . ?
C044 C069 N008 116.7(13) . . ?
C147 C070 C072 120.0 . . ?
C147 C070 C129 123.2(11) . . ?
C072 C070 C129 116.7(10) . . ?
C070 C147 H147 120.0 . . ?
C104 C147 C070 120.0 . . ?
C104 C147 H147 120.0 . . ?
C147 C104 C050 118.9(10) . . ?
C147 C104 C117 120.0 . . ?
C117 C104 C050 114.9(9) . . ?
C104 C117 H117 120.0 . . ?
C122 C117 C104 120.0 . . ?
C122 C117 H117 120.0 . . ?
C117 C122 H122 120.0 . . ?
C072 C122 C117 120.0 . . ?
C072 C122 H122 120.0 . . ?
C070 C072 C077 116.6(10) . . ?
C122 C072 C070 120.0 . . ?
C122 C072 C077 118.7(10) . . ?
N008 C071 C066 117.2(17) . . ?
O012 C071 N008 125.9(17) . . ?
O012 C071 C066 116.8(16) . . ?
C030 C073 H073 119.8 . . ?
C030 C073 C136 120.4(14) . . ?
C136 C073 H073 119.8 . . ?
C128 C074 C099 111.2(19) . . ?
C128 C074 C137 126.2(18) . . ?
C137 C074 C099 121.9(19) . . ?
C066 C075 H075 120.3 . . ?
C076 C075 C066 119.4(14) . . ?
C076 C075 H075 120.3 . . ?
C075 C076 C053 124.0(16) . . ?
C119 C076 C053 113.1(16) . . ?
C119 C076 C075 121.6(15) . . ?
C072 C077 C100 118.6(14) . . ?
C093 C077 C072 125.1(15) . . ?
C093 C077 C100 116.2(16) . . ?
C036 C078 H078 115.8 . . ?
C036 C078 C119 128.5(14) . . ?
C119 C078 H078 115.8 . . ?
C033 C079 C018 118.3(14) . . ?
C033 C079 C044 115.3(13) . . ?
C044 C079 C018 124.4(13) . . ?
C102 C080 H080 119.5 . . ?
C141 C080 H080 119.5 . . ?
C141 C080 C102 120.9(15) . . ?
C109 C081 C088 122.0(15) . . ?
C109 C081 C114 119.9(13) . . ?
C114 C081 C088 116.8(14) . . ?
C030 C082 C057 116.2(13) . . ?
C030 C082 C132 127.5(13) . . ?
C132 C082 C057 114.4(13) . . ?
C065 C083 H083 120.0 . . ?
C106 C083 C065 120.0(18) . . ?
C106 C083 H083 120.0 . . ?
C067 C084 C059 118.3(14) . . ?
C095 C084 C059 120.9(16) . . ?
C095 C084 C067 120.8(15) . . ?
C106 C085 C126 112.8(19) . . ?
C106 C085 C134 118.9(18) . . ?
C126 C085 C134 127.0(19) . . ?
C056 C086 H086 117.8 . . ?
C057 C086 C056 124.3(14) . . ?
C057 C086 H086 117.8 . . ?
C029 C087 C108 120.2(16) . . ?
C167 C087 C029 119.9(17) . . ?
C167 C087 C108 119.2(18) . . ?
C095 C088 C081 123.4(15) . . ?
C095 C088 C118 118.0(12) . . ?
C118 C088 C081 113.4(14) . . ?
C105 C089 C065 114.5(17) . . ?
C143 C089 C065 127.3(18) . . ?
C143 C089 C105 115.7(18) . . ?
C015 C090 H090 118.6 . . ?
C015 C090 C127 122.9(14) . . ?
C127 C090 H090 118.6 . . ?
C153 C091 C121 125.6(17) . . ?
C153 C091 C171 111.5(17) . . ?
C171 C091 C121 119.2(16) . . ?
C029 C092 N027 113.2(16) . . ?
C093 C092 N027 121.3(15) . . ?
C093 C092 C029 125.5(16) . . ?
C077 C093 H093 120.4 . . ?
C092 C093 C077 119.2(16) . . ?
C092 C093 H093 120.4 . . ?
C065 C094 N043 119.0(19) . . ?
C065 C094 C126 120.9(18) . . ?
C126 C094 N043 119.6(17) . . ?
C084 C095 H095 118.4 . . ?
C088 C095 C084 123.2(14) . . ?
C088 C095 H095 118.4 . . ?
C032 C096 C037 120.8(13) . . ?
C032 C096 H096 119.6 . . ?
C037 C096 H096 119.6 . . ?
C053 C097 H097 118.7 . . ?
C053 C097 C105 122.5(17) . . ?
C105 C097 H097 118.7 . . ?
C059 C098 H098 120.1 . . ?
C059 C098 C118 119.7(13) . . ?
C118 C098 H098 120.1 . . ?
C074 C099 N007 113.7(17) . . ?
C140 C099 N007 120.8(16) . . ?
C140 C099 C074 124.4(19) . . ?
N016 C100 C077 118.0(17) . . ?
C049 C100 N016 121.8(17) . . ?
C049 C100 C077 119.5(16) . . ?
C048 C101 C050 123.2(15) . . ?
C048 C101 H101 118.4 . . ?
C050 C101 H101 118.4 . . ?
C107 C102 C080 126.4(17) . . ?
C107 C102 C116 120.5(16) . . ?
C116 C102 C080 112.7(16) . . ?
O009 C103 N027 121.4(14) . . ?
O009 C103 C108 121.6(17) . . ?
N027 C103 C108 117.0(16) . . ?
C097 C105 C089 117.7(17) . . ?
C131 C105 C089 118.5(18) . . ?
C131 C105 C097 123.7(18) . . ?
C083 C106 N051 118(2) . . ?
C083 C106 C085 122(2) . . ?
C085 C106 N051 120(2) . . ?
C102 C107 C140 127.5(17) . . ?
C102 C107 C154 119.0(19) . . ?
C140 C107 C154 113.2(19) . . ?
C087 C108 C103 118.6(17) . . ?
C153 C108 C087 120.8(14) . . ?
C153 C108 C103 120.5(16) . . ?
C081 C109 H109 118.7 . . ?
C081 C109 C156 122.7(15) . . ?
C156 C109 H109 118.7 . . ?
N019 C110 H11A 110.0 . . ?
N019 C110 H11B 110.0 . . ?
N019 C110 C163 108.4(12) . . ?
H11A C110 H11B 108.4 . . ?
C163 C110 H11A 110.0 . . ?
C163 C110 H11B 110.0 . . ?
H11C C111 H11D 107.3 . . ?
C125 C111 H11C 108.1 . . ?
C125 C111 H11D 108.1 . . ?
C138 C111 H11C 108.1 . . ?
C138 C111 H11D 108.1 . . ?
C138 C111 C125 116.7(13) . . ?
N006 C112 H11E 109.4 . . ?
N006 C112 H11F 109.4 . . ?
N006 C112 C173 111.2(13) . . ?
H11E C112 H11F 108.0 . . ?
C173 C112 H11E 109.4 . . ?
C173 C112 H11F 109.4 . . ?
C061 C113 H113 117.4 . . ?
C116 C113 C061 125.1(17) . . ?
C116 C113 H113 117.4 . . ?
C064 C114 H114 122.2 . . ?
C081 C114 C064 115.6(14) . . ?
C081 C114 H114 122.2 . . ?
N027 C115 H11G 109.8 . . ?
N027 C115 H11H 109.8 . . ?
N027 C115 C149 109.3(12) . . ?
H11G C115 H11H 108.3 . . ?
C149 C115 H11G 109.8 . . ?
C149 C115 H11H 109.8 . . ?
C102 C116 C146 115.8(19) . . ?
C113 C116 C102 118.2(16) . . ?
C113 C116 C146 126(2) . . ?
C088 C118 H118 120.8 . . ?
C098 C118 C088 118.4(13) . . ?
C098 C118 H118 120.8 . . ?
C076 C119 C078 114.8(14) . . ?
C076 C119 H119 122.6 . . ?
C078 C119 H119 122.6 . . ?
N016 C120 H12E 108.7 . . ?
N016 C120 H12F 108.7 . . ?
N016 C120 C161 114.1(11) . . ?
H12E C120 H12F 107.6 . . ?
C161 C120 H12E 108.7 . . ?
C161 C120 H12F 108.7 . . ?
C133 C121 C091 124.5(18) . . ?
C165 C121 C091 121.0(18) . . ?
C165 C121 C133 112(2) . . ?
C031 C123 H123 120.2 . . ?
C031 C123 C142 119.5(13) . . ?
C142 C123 H123 120.2 . . ?
N008 C124 H12A 108.1 . . ?
N008 C124 H12B 108.1 . . ?
N008 C124 C158 116.7(12) . . ?
H12A C124 H12B 107.3 . . ?
C158 C124 H12A 108.1 . . ?
C158 C124 H12B 108.1 . . ?
C111 C125 H12C 108.8 . . ?
C111 C125 H12D 108.8 . . ?
C111 C125 C168 113.9(12) . . ?
H12C C125 H12D 107.7 . . ?
C168 C125 H12C 108.8 . . ?
C168 C125 H12D 108.8 . . ?
C085 C126 H126 118.6 . . ?
C094 C126 C085 122.9(17) . . ?
C094 C126 H126 118.6 . . ?
C037 C127 H127 123.0 . . ?
C090 C127 C037 113.9(13) . . ?
C090 C127 H127 123.0 . . ?
C074 C128 H128 117.5 . . ?
C154 C128 C074 125.0(18) . . ?
C154 C128 H128 117.5 . . ?
N016 C129 O068 118.3(14) . . ?
N016 C129 C070 122.6(15) . . ?
O068 C129 C070 118.9(15) . . ?
H13C C130 H13D 107.6 . . ?
C145 C130 H13C 108.7 . . ?
C145 C130 H13D 108.7 . . ?
C160 C130 H13C 108.7 . . ?
C160 C130 H13D 108.7 . . ?
C160 C130 C145 114.3(12) . . ?
N043 C131 C105 119.1(19) . . ?
O162 C131 N043 118.1(19) . . ?
O162 C131 C105 123(2) . . ?
C023 C132 C082 121.6(14) . . ?
C023 C132 H132 119.2 . . ?
C082 C132 H132 119.2 . . ?
C121 C133 H133 116.9 . . ?
C150 C133 C121 126.2(19) . . ?
C150 C133 H133 116.9 . . ?
C064 C134 C085 114.7(17) . . ?
C156 C134 C064 118.9(17) . . ?
C156 C134 C085 123.4(18) . . ?
N041 C135 H13E 109.7 . . ?
N041 C135 H13F 109.7 . . ?
N041 C135 C189 110.0(13) . . ?
H13E C135 H13F 108.2 . . ?
C189 C135 H13E 109.7 . . ?
C189 C135 H13F 109.7 . . ?
C039 C136 C073 116.4(13) . . ?
C039 C136 H136 121.8 . . ?
C073 C136 H136 121.8 . . ?
C074 C137 C169 123.3(19) . . ?
C150 C137 C074 118.9(17) . . ?
C150 C137 C169 113.9(18) . . ?
C055 C138 H13A 107.2 . . ?
C055 C138 H13B 107.2 . . ?
C111 C138 C055 120.6(12) . . ?
C111 C138 H13A 107.2 . . ?
C111 C138 H13B 107.2 . . ?
H13A C138 H13B 106.8 . . ?
N007 C139 C150 112.9(18) . . ?
O028 C139 N007 122.9(15) . . ?
O028 C139 C150 123.9(19) . . ?
C099 C140 C107 121.2(17) . . ?
C099 C140 H140 119.4 . . ?
C107 C140 H140 119.4 . . ?
C061 C141 C080 121.2(16) . . ?
C061 C141 H141 119.4 . . ?
C080 C141 H141 119.4 . . ?
C018 C142 C123 119.7(13) . . ?
C018 C142 H142 120.1 . . ?
C123 C142 H142 120.1 . . ?
C089 C143 H143 117.2 . . ?
C148 C143 C089 125.7(18) . . ?
C148 C143 H143 117.2 . . ?
C047 C144 H144 119.2 . . ?
C054 C144 C047 121.6(15) . . ?
C054 C144 H144 119.2 . . ?
C130 C145 H14A 109.3 . . ?
C130 C145 H14B 109.3 . . ?
C130 C145 C164 111.7(12) . . ?
H14A C145 H14B 107.9 . . ?
C164 C145 H14A 109.3 . . ?
C164 C145 H14B 109.3 . . ?
N041 C146 C116 118(2) . . ?
O062 C146 N041 123.3(17) . . ?
O062 C146 C116 119(2) . . ?
C053 C148 H148 121.2 . . ?
C143 C148 C053 117.6(18) . . ?
C143 C148 H148 121.2 . . ?
C115 C149 H14C 108.1 . . ?
C115 C149 H14D 108.1 . . ?
H14C C149 H14D 107.3 . . ?
C164 C149 C115 116.8(13) . . ?
C164 C149 H14C 108.1 . . ?
C164 C149 H14D 108.1 . . ?
C133 C150 C137 122.2(16) . . ?
C133 C150 C139 115.8(18) . . ?
C137 C150 C139 121.8(18) . . ?
N010 C151 H15I 109.4 . . ?
N010 C151 H15J 109.4 . . ?
N010 C151 C155 111.2(11) . . ?
H15I C151 H15J 108.0 . . ?
C155 C151 H15I 109.4 . . ?
C155 C151 H15J 109.4 . . ?
N051 C152 H15A 110.4 . . ?
N051 C152 H15B 110.4 . . ?
H15A C152 H15B 108.6 . . ?
C187 C152 N051 106.8(14) . . ?
C187 C152 H15A 110.4 . . ?
C187 C152 H15B 110.4 . . ?
C091 C153 H153 116.9 . . ?
C108 C153 C091 126.1(16) . . ?
C108 C153 H153 116.9 . . ?
N041 C154 C107 116(2) . . ?
C128 C154 N041 124.2(19) . . ?
C128 C154 C107 120(2) . . ?
C151 C155 H15K 109.1 . . ?
C151 C155 H15L 109.1 . . ?
C151 C155 C175 112.5(13) . . ?
H15K C155 H15L 107.8 . . ?
C175 C155 H15K 109.1 . . ?
C175 C155 H15L 109.1 . . ?
C109 C156 H156 119.6 . . ?
C134 C156 C109 120.7(16) . . ?
C134 C156 H156 119.6 . . ?
N043 C157 H15C 110.0 . . ?
N043 C157 H15D 110.0 . . ?
H15C C157 H15D 108.4 . . ?
C192 C157 N043 108.5(16) . . ?
C192 C157 H15C 110.0 . . ?
C192 C157 H15D 110.0 . . ?
C124 C158 H15G 105.9 . . ?
C124 C158 H15H 105.9 . . ?
C124 C158 H15E 111.6 . . ?
C124 C158 H15F 111.6 . . ?
C124 C158 C199 101.0(16) . . ?
H15G C158 H15H 106.2 . . ?
H15E C158 H15F 109.4 . . ?
C191 C158 C124 125.9(17) . . ?
C191 C158 H15G 105.9 . . ?
C191 C158 H15H 105.9 . . ?
C199 C158 H15E 111.6 . . ?
C199 C158 H15F 111.6 . . ?
N007 C159 H15M 111.0 . . ?
N007 C159 H15N 111.0 . . ?
H15M C159 H15N 109.0 . . ?
C166 C159 N007 103.8(11) . . ?
C166 C159 H15M 111.0 . . ?
C166 C159 H15N 111.0 . . ?
C130 C160 H16G 108.2 . . ?
C130 C160 H16H 108.2 . . ?
C130 C160 C161 116.4(13) . . ?
H16G C160 H16H 107.3 . . ?
C161 C160 H16G 108.2 . . ?
C161 C160 H16H 108.2 . . ?
C120 C161 H16I 107.7 . . ?
C120 C161 H16J 107.7 . . ?
C160 C161 C120 118.5(12) . . ?
C160 C161 H16I 107.7 . . ?
C160 C161 H16J 107.7 . . ?
H16I C161 H16J 107.1 . . ?
C110 C163 H16A 108.7 . . ?
C110 C163 H16B 108.7 . . ?
C110 C163 H16C 111.9 . . ?
C110 C163 H16D 111.9 . . ?
C110 C163 C186 99.6(17) . . ?
H16A C163 H16B 107.6 . . ?
H16C C163 H16D 109.6 . . ?
C178 C163 C110 114.2(17) . . ?
C178 C163 H16A 108.7 . . ?
C178 C163 H16B 108.7 . . ?
C186 C163 H16C 111.9 . . ?
C186 C163 H16D 111.9 . . ?
C145 C164 H16K 107.1 . . ?
C145 C164 H16L 107.1 . . ?
C149 C164 C145 120.9(13) . . ?
C149 C164 H16K 107.1 . . ?
C149 C164 H16L 107.1 . . ?
H16K C164 H16L 106.8 . . ?
C121 C165 H165 118.1 . . ?
C121 C165 C169 123.8(19) . . ?
C169 C165 H165 118.1 . . ?
C159 C166 H16M 105.9 . . ?
C159 C166 H16N 105.9 . . ?
C159 C166 C181 125.6(15) . . ?
H16M C166 H16N 106.2 . . ?
C181 C166 H16M 105.9 . . ?
C181 C166 H16N 105.9 . . ?
C087 C167 H167 121.1 . . ?
C087 C167 C171 117.7(18) . . ?
C171 C167 H167 121.1 . . ?
C125 C168 H16E 109.4 . . ?
C125 C168 H16F 109.4 . . ?
H16E C168 H16F 108.0 . . ?
C177 C168 C125 111.1(12) . . ?
C177 C168 H16E 109.4 . . ?
C177 C168 H16F 109.4 . . ?
C137 C169 H169 119.7 . . ?
C165 C169 C137 120.7(17) . . ?
C165 C169 H169 119.7 . . ?
H17C C170 H17D 104.9 . . ?
H17A C170 H17B 103.9 . . ?
C182 C170 H17C 102.6 . . ?
C182 C170 H17D 102.6 . . ?
C182 C170 H17A 98.9 . . ?
C182 C170 H17B 98.9 . . ?
C191 C170 H17C 102.6 . . ?
C191 C170 H17D 102.6 . . ?
C191 C170 C182 138.2(17) . . ?
C199 C170 H17A 98.9 . . ?
C199 C170 H17B 98.9 . . ?
C199 C170 C182 150.9(18) . . ?
C091 C171 C167 123.0(16) . . ?
C091 C171 H171 118.5 . . ?
C167 C171 H171 118.5 . . ?
C112 C173 H17E 108.6 . . ?
C112 C173 H17F 108.6 . . ?
H17E C173 H17F 107.6 . . ?
C177 C173 C112 114.5(13) . . ?
C177 C173 H17E 108.6 . . ?
C177 C173 H17F 108.6 . . ?
H17K C174 H17L 107.5 . . ?
C180 C174 H17K 108.4 . . ?
C180 C174 H17L 108.4 . . ?
C181 C174 H17K 108.4 . . ?
C181 C174 H17L 108.4 . . ?
C181 C174 C180 115.4(18) . . ?
C155 C175 H17M 105.7 . . ?
C155 C175 H17N 105.7 . . ?
H17M C175 H17N 106.2 . . ?
C179 C175 C155 126.3(15) . . ?
C179 C175 H17M 105.7 . . ?
C179 C175 H17N 105.7 . . ?
H17O C176 H17P 108.3 . . ?
C180 C176 H17O 109.9 . . ?
C180 C176 H17P 109.9 . . ?
C180 C176 C189 108.9(17) . . ?
C189 C176 H17O 109.9 . . ?
C189 C176 H17P 109.9 . . ?
C168 C177 C173 113.2(14) . . ?
C168 C177 H17G 108.9 . . ?
C168 C177 H17H 108.9 . . ?
C173 C177 H17G 108.9 . . ?
C173 C177 H17H 108.9 . . ?
H17G C177 H17H 107.8 . . ?
C163 C178 H17I 110.7 . . ?
C163 C178 H17J 110.7 . . ?
H17I C178 H17J 108.8 . . ?
C182 C178 C163 105.0(16) . . ?
C182 C178 H17I 110.7 . . ?
C182 C178 H17J 110.7 . . ?
C175 C179 H17Q 107.8 . . ?
C175 C179 H17R 107.8 . . ?
C175 C179 C188 118.1(16) . . ?
H17Q C179 H17R 107.1 . . ?
C188 C179 H17Q 107.8 . . ?
C188 C179 H17R 107.8 . . ?
C174 C180 C176 119.7(17) . . ?
C174 C180 H18I 107.4 . . ?
C174 C180 H18J 107.4 . . ?
C176 C180 H18I 107.4 . . ?
C176 C180 H18J 107.4 . . ?
H18I C180 H18J 106.9 . . ?
C166 C181 H18K 108.9 . . ?
C166 C181 H18L 108.9 . . ?
C174 C181 C166 113.3(18) . . ?
C174 C181 H18K 108.9 . . ?
C174 C181 H18L 108.9 . . ?
H18K C181 H18L 107.7 . . ?
C170 C182 H18A 102.7 . . ?
C170 C182 H18B 102.7 . . ?
C170 C182 H18C 100.5 . . ?
C170 C182 H18D 100.5 . . ?
C178 C182 C170 137.6(19) . . ?
C178 C182 H18A 102.7 . . ?
C178 C182 H18B 102.7 . . ?
H18A C182 H18B 105.0 . . ?
H18C C182 H18D 104.3 . . ?
C186 C182 C170 145.5(18) . . ?
C186 C182 H18C 100.5 . . ?
C186 C182 H18D 100.5 . . ?
C052 C183 H18M 107.3 . . ?
C052 C183 H18N 107.3 . . ?
H18M C183 H18N 106.9 . . ?
C193 C183 C052 120.0(17) . . ?
C193 C183 H18M 107.3 . . ?
C193 C183 H18N 107.3 . . ?
C163 C186 H18E 110.8 . . ?
C163 C186 H18F 110.8 . . ?
C182 C186 C163 104.7(16) . . ?
C182 C186 H18E 110.8 . . ?
C182 C186 H18F 110.8 . . ?
H18E C186 H18F 108.9 . . ?
C152 C187 H18G 105.0 . . ?
C152 C187 H18H 105.0 . . ?
C152 C187 C30 129.2(17) . . ?
H18G C187 H18H 105.8 . . ?
C30 C187 H18G 105.0 . . ?
C30 C187 H18H 105.0 . . ?
C179 C188 H18O 108.5 . . ?
C179 C188 H18P 108.5 . . ?
H18O C188 H18P 107.5 . . ?
C193 C188 C179 115.0(18) . . ?
C193 C188 H18O 108.5 . . ?
C193 C188 H18P 108.5 . . ?
C135 C189 C176 121.8(16) . . ?
C135 C189 H18Q 106.9 . . ?
C135 C189 H18R 106.9 . . ?
C176 C189 H18Q 106.9 . . ?
C176 C189 H18R 106.9 . . ?
H18Q C189 H18R 106.7 . . ?
C158 C191 C170 112.1(16) . . ?
C158 C191 H19A 109.2 . . ?
C158 C191 H19B 109.2 . . ?
C170 C191 H19A 109.2 . . ?
C170 C191 H19B 109.2 . . ?
H19A C191 H19B 107.9 . . ?
C157 C192 H19C 102.9 . . ?
C157 C192 H19D 102.9 . . ?
C157 C192 C203 137(2) . . ?
H19C C192 H19D 105.0 . . ?
C203 C192 H19C 102.9 . . ?
C203 C192 H19D 102.9 . . ?
C183 C193 H19K 107.6 . . ?
C183 C193 H19L 107.6 . . ?
C188 C193 C183 119.1(19) . . ?
C188 C193 H19K 107.6 . . ?
C188 C193 H19L 107.6 . . ?
H19K C193 H19L 107.0 . . ?
H19E C194 H19F 107.9 . . ?
C196 C194 H19E 109.2 . . ?
C196 C194 H19F 109.2 . . ?
C203 C194 H19E 109.2 . . ?
C203 C194 H19F 109.2 . . ?
C203 C194 C196 111.9(18) . . ?
C194 C196 H19G 111.1 . . ?
C194 C196 H19H 111.1 . . ?
H19G C196 H19H 109.0 . . ?
C30 C196 C194 103.4(18) . . ?
C30 C196 H19G 111.1 . . ?
C30 C196 H19H 111.1 . . ?
C158 C199 H19I 109.3 . . ?
C158 C199 H19J 109.3 . . ?
C170 C199 C158 111.6(16) . . ?
C170 C199 H19I 109.3 . . ?
C170 C199 H19J 109.3 . . ?
H19I C199 H19J 108.0 . . ?
C192 C203 H20A 110.8 . . ?
C192 C203 H20B 110.8 . . ?
C194 C203 C192 104.9(18) . . ?
C194 C203 H20A 110.8 . . ?
C194 C203 H20B 110.8 . . ?
H20A C203 H20B 108.8 . . ?
C187 C30 H30A 111.9 . . ?
C187 C30 H30B 111.9 . . ?
C196 C30 C187 99.6(10) . . ?
C196 C30 H30A 111.9 . . ?
C196 C30 H30B 111.9 . . ?
H30A C30 H30B 109.6 . . ?

loop_
_geom_bond_atom_site_label_1
_geom_bond_atom_site_label_2
_geom_bond_distance
_geom_bond_site_symmetry_2
_geom_bond_publ_flag
N001 C022 1.445(15) . ?
N001 C045 1.346(16) . ?
N001 C055 1.458(16) . ?
O002 C024 1.203(14) . ?
O003 C045 1.251(14) . ?
N004 C024 1.391(16) . ?
N004 C052 1.509(15) . ?
N004 C057 1.386(16) . ?
O005 C011 1.208(14) . ?
N006 C020 1.452(17) . ?
N006 C067 1.389(17) . ?
N006 C112 1.473(17) . ?
N007 C099 1.52(2) . ?
N007 C139 1.32(2) . ?
N007 C159 1.543(18) . ?
N008 C069 1.493(17) . ?
N008 C071 1.297(18) . ?
N008 C124 1.427(16) . ?
O009 C103 1.197(16) . ?
N010 C023 1.487(17) . ?
N010 C063 1.381(18) . ?
N010 C151 1.487(17) . ?
C011 C013 1.541(6) . ?
C011 N019 1.406(18) . ?
O012 C071 1.216(16) . ?
C013 C014 1.419(17) . ?
C013 C018 1.363(17) . ?
C014 H014 0.9500 . ?
C014 C031 1.365(16) . ?
C015 C032 1.419(17) . ?
C015 C035 1.526(17) . ?
C015 C090 1.321(16) . ?
N016 C100 1.385(18) . ?
N016 C120 1.486(17) . ?
N016 C129 1.316(17) . ?
C017 H017 0.9500 . ?
C017 C020 1.282(16) . ?
C017 C035 1.293(16) . ?
C018 C079 1.455(17) . ?
C018 C142 1.343(16) . ?
N019 C033 1.381(16) . ?
N019 C110 1.524(16) . ?
C020 C034 1.529(9) . ?
O021 C067 1.295(16) . ?
C022 C035 1.415(17) . ?
C022 C038 1.424(17) . ?
C023 C056 1.332(18) . ?
C023 C132 1.380(18) . ?
C024 C025 1.482(8) . ?
C025 C030 1.412(18) . ?
C025 C060 1.356(17) . ?
O026 C063 1.337(16) . ?
N027 C092 1.455(19) . ?
N027 C103 1.361(19) . ?
N027 C115 1.498(17) . ?
O028 C139 1.233(19) . ?
C029 C049 1.439(19) . ?
C029 C087 1.39(2) . ?
C029 C092 1.44(2) . ?
C030 C073 1.375(17) . ?
C030 C082 1.394(18) . ?
C031 C037 1.474(18) . ?
C031 C123 1.405(17) . ?
C032 C045 1.474(18) . ?
C032 C096 1.365(16) . ?
C033 C046 1.365(17) . ?
C033 C079 1.416(17) . ?
C034 C038 1.354(16) . ?
C034 C059 1.391(17) . ?
C036 C042 1.456(19) . ?
C036 C066 1.517(12) . ?
C036 C078 1.299(17) . ?
C037 C096 1.372(16) . ?
C037 C127 1.457(17) . ?
C038 H038 0.9500 . ?
C039 C060 1.342(18) . ?
C039 C061 1.547(12) . ?
C039 C136 1.437(19) . ?
O040 C058 1.30(2) . ?
N041 C135 1.500(19) . ?
N041 C146 1.37(2) . ?
N041 C154 1.44(2) . ?
C042 C046 1.382(17) . ?
C042 C069 1.301(17) . ?
N043 C094 1.51(2) . ?
N043 C131 1.30(2) . ?
N043 C157 1.55(2) . ?
C044 H044 0.9500 . ?
C044 C069 1.416(17) . ?
C044 C079 1.442(17) . ?
C046 H046 0.9500 . ?
C047 C048 1.356(18) . ?
C047 C056 1.410(19) . ?
C047 C144 1.412(19) . ?
C048 C063 1.398(12) . ?
C048 C101 1.359(18) . ?
C049 H049 0.9500 . ?
C049 C100 1.364(19) . ?
C050 C054 1.416(18) . ?
C050 C104 1.522(17) . ?
C050 C101 1.409(18) . ?
N051 C058 1.26(2) . ?
N051 C106 1.44(2) . ?
N051 C152 1.55(2) . ?
C052 H05C 0.9900 . ?
C052 H05D 0.9900 . ?
C052 C183 1.535(10) . ?
C053 C076 1.52(2) . ?
C053 C097 1.33(2) . ?
C053 C148 1.44(2) . ?
C054 H054 0.9500 . ?
C054 C144 1.395(18) . ?
C055 H05A 0.9900 . ?
C055 H05B 0.9900 . ?
C055 C138 1.533(10) . ?
C056 C086 1.398(18) . ?
C057 C082 1.449(17) . ?
C057 C086 1.374(18) . ?
C058 C064 1.53(2) . ?
C059 C084 1.420(18) . ?
C059 C098 1.359(17) . ?
C060 H060 0.9500 . ?
C061 C113 1.37(2) . ?
C061 C141 1.299(18) . ?
O062 C146 1.22(2) . ?
C064 C114 1.532(7) . ?
C064 C134 1.39(2) . ?
C065 C083 1.44(2) . ?
C065 C089 1.46(2) . ?
C065 C094 1.26(2) . ?
C066 C071 1.474(19) . ?
C066 C075 1.425(18) . ?
C067 C084 1.386(19) . ?
O068 C129 1.340(17) . ?
C070 C147 1.3900 . ?
C070 C072 1.3900 . ?
C070 C129 1.419(12) . ?
C147 H147 0.9500 . ?
C147 C104 1.3900 . ?
C104 C117 1.3900 . ?
C117 H117 0.9500 . ?
C117 C122 1.3900 . ?
C122 H122 0.9500 . ?
C122 C072 1.3900 . ?
C072 C077 1.448(17) . ?
C073 H073 0.9500 . ?
C073 C136 1.489(18) . ?
C074 C099 1.42(2) . ?
C074 C128 1.38(2) . ?
C074 C137 1.39(2) . ?
C075 H075 0.9500 . ?
C075 C076 1.406(19) . ?
C076 C119 1.403(18) . ?
C077 C093 1.426(18) . ?
C077 C100 1.45(2) . ?
C078 H078 0.9500 . ?
C078 C119 1.439(18) . ?
C080 H080 0.9500 . ?
C080 C102 1.48(2) . ?
C080 C141 1.356(18) . ?
C081 C088 1.550(6) . ?
C081 C109 1.332(18) . ?
C081 C114 1.444(19) . ?
C082 C132 1.395(17) . ?
C083 H083 0.9500 . ?
C083 C106 1.31(2) . ?
C084 C095 1.359(18) . ?
C085 C106 1.35(2) . ?
C085 C126 1.37(2) . ?
C085 C134 1.42(2) . ?
C086 H086 0.9500 . ?
C087 C108 1.39(2) . ?
C087 C167 1.35(2) . ?
C088 C095 1.331(17) . ?
C088 C118 1.468(18) . ?
C089 C105 1.45(2) . ?
C089 C143 1.38(2) . ?
C090 H090 0.9500 . ?
C090 C127 1.440(18) . ?
C091 C121 1.48(2) . ?
C091 C153 1.37(2) . ?
C091 C171 1.44(2) . ?
C092 C093 1.365(19) . ?
C093 H093 0.9500 . ?
C094 C126 1.37(2) . ?
C095 H095 0.9500 . ?
C096 H096 0.9500 . ?
C097 H097 0.9500 . ?
C097 C105 1.44(2) . ?
C098 H098 0.9500 . ?
C098 C118 1.445(18) . ?
C099 C140 1.33(2) . ?
C101 H101 0.9500 . ?
C102 C107 1.38(2) . ?
C102 C116 1.46(2) . ?
C103 C108 1.479(10) . ?
C105 C131 1.40(2) . ?
C107 C140 1.42(2) . ?
C107 C154 1.45(2) . ?
C108 C153 1.355(19) . ?
C109 H109 0.9500 . ?
C109 C156 1.43(2) . ?
C110 H11A 0.9900 . ?
C110 H11B 0.9900 . ?
C110 C163 1.549(10) . ?
C111 H11C 0.9900 . ?
C111 H11D 0.9900 . ?
C111 C125 1.527(10) . ?
C111 C138 1.525(10) . ?
C112 H11E 0.9900 . ?
C112 H11F 0.9900 . ?
C112 C173 1.526(10) . ?
C113 H113 0.9500 . ?
C113 C116 1.31(2) . ?
C114 H114 0.9500 . ?
C115 H11G 0.9900 . ?
C115 H11H 0.9900 . ?
C115 C149 1.549(10) . ?
C116 C146 1.487(10) . ?
C118 H118 0.9500 . ?
C119 H119 0.9500 . ?
C120 H12E 0.9900 . ?
C120 H12F 0.9900 . ?
C120 C161 1.539(9) . ?
C121 C133 1.40(2) . ?
C121 C165 1.30(2) . ?
C123 H123 0.9500 . ?
C123 C142 1.461(17) . ?
C124 H12A 0.9900 . ?
C124 H12B 0.9900 . ?
C124 C158 1.527(10) . ?
C125 H12C 0.9900 . ?
C125 H12D 0.9900 . ?
C125 C168 1.536(10) . ?
C126 H126 0.9500 . ?
C127 H127 0.9500 . ?
C128 H128 0.9500 . ?
C128 C154 1.37(2) . ?
C130 H13C 0.9900 . ?
C130 H13D 0.9900 . ?
C130 C145 1.517(10) . ?
C130 C160 1.513(10) . ?
C131 O162 1.278(18) . ?
C132 H132 0.9500 . ?
C133 H133 0.9500 . ?
C133 C150 1.31(2) . ?
C134 C156 1.384(19) . ?
C135 H13E 0.9900 . ?
C135 H13F 0.9900 . ?
C135 C189 1.547(10) . ?
C136 H136 0.9500 . ?
C137 C150 1.35(2) . ?
C137 C169 1.41(2) . ?
C138 H13A 0.9900 . ?
C138 H13B 0.9900 . ?
C139 C150 1.560(9) . ?
C140 H140 0.9500 . ?
C141 H141 0.9500 . ?
C142 H142 0.9500 . ?
C143 H143 0.9500 . ?
C143 C148 1.35(2) . ?
C144 H144 0.9500 . ?
C145 H14A 0.9900 . ?
C145 H14B 0.9900 . ?
C145 C164 1.568(10) . ?
C148 H148 0.9500 . ?
C149 H14C 0.9900 . ?
C149 H14D 0.9900 . ?
C149 C164 1.540(10) . ?
C151 H15I 0.9900 . ?
C151 H15J 0.9900 . ?
C151 C155 1.534(10) . ?
C152 H15A 0.9900 . ?
C152 H15B 0.9900 . ?
C152 C187 1.517(10) . ?
C153 H153 0.9500 . ?
C155 H15K 0.9900 . ?
C155 H15L 0.9900 . ?
C155 C175 1.570(10) . ?
C156 H156 0.9500 . ?
C157 H15C 0.9900 . ?
C157 H15D 0.9900 . ?
C157 C192 1.527(10) . ?
C158 H15G 0.9900 . ?
C158 H15H 0.9900 . ?
C158 H15E 0.9900 . ?
C158 H15F 0.9900 . ?
C158 C191 1.515(11) . ?
C158 C199 1.543(11) . ?
C159 H15M 0.9900 . ?
C159 H15N 0.9900 . ?
C159 C166 1.528(10) . ?
C160 H16G 0.9900 . ?
C160 H16H 0.9900 . ?
C160 C161 1.526(10) . ?
C161 H16I 0.9900 . ?
C161 H16J 0.9900 . ?
C163 H16A 0.9900 . ?
C163 H16B 0.9900 . ?
C163 H16C 0.9900 . ?
C163 H16D 0.9900 . ?
C163 C178 1.535(11) . ?
C163 C186 1.553(11) . ?
C164 H16K 0.9900 . ?
C164 H16L 0.9900 . ?
C165 H165 0.9500 . ?
C165 C169 1.40(2) . ?
C166 H16M 0.9900 . ?
C166 H16N 0.9900 . ?
C166 C181 1.545(10) . ?
C167 H167 0.9500 . ?
C167 C171 1.47(2) . ?
C168 H16E 0.9900 . ?
C168 H16F 0.9900 . ?
C168 C177 1.521(10) . ?
C169 H169 0.9500 . ?
C170 H17C 0.9900 . ?
C170 H17D 0.9900 . ?
C170 H17A 0.9900 . ?
C170 H17B 0.9900 . ?
C170 C182 1.525(10) . ?
C170 C191 1.524(10) . ?
C170 C199 1.505(11) . ?
C171 H171 0.9500 . ?
C173 H17E 0.9900 . ?
C173 H17F 0.9900 . ?
C173 C177 1.522(10) . ?
C174 H17K 0.9900 . ?
C174 H17L 0.9900 . ?
C174 C180 1.517(10) . ?
C174 C181 1.493(10) . ?
C175 H17M 0.9900 . ?
C175 H17N 0.9900 . ?
C175 C179 1.525(10) . ?
C176 H17O 0.9900 . ?
C176 H17P 0.9900 . ?
C176 C180 1.532(10) . ?
C176 C189 1.552(10) . ?
C177 H17G 0.9900 . ?
C177 H17H 0.9900 . ?
C178 H17I 0.9900 . ?
C178 H17J 0.9900 . ?
C178 C182 1.523(11) . ?
C179 H17Q 0.9900 . ?
C179 H17R 0.9900 . ?
C179 C188 1.553(10) . ?
C180 H18I 0.9900 . ?
C180 H18J 0.9900 . ?
C181 H18K 0.9900 . ?
C181 H18L 0.9900 . ?
C182 H18A 0.9900 . ?
C182 H18B 0.9900 . ?
C182 H18C 0.9900 . ?
C182 H18D 0.9900 . ?
C182 C186 1.511(11) . ?
C183 H18M 0.9900 . ?
C183 H18N 0.9900 . ?
C183 C193 1.504(10) . ?
C186 H18E 0.9900 . ?
C186 H18F 0.9900 . ?
C187 H18G 0.9900 . ?
C187 H18H 0.9900 . ?
C187 C30 1.536(10) . ?
C188 H18O 0.9900 . ?
C188 H18P 0.9900 . ?
C188 C193 1.487(10) . ?
C189 H18Q 0.9900 . ?
C189 H18R 0.9900 . ?
C191 H19A 0.9900 . ?
C191 H19B 0.9900 . ?
C192 H19C 0.9900 . ?
C192 H19D 0.9900 . ?
C192 C203 1.534(10) . ?
C193 H19K 0.9900 . ?
C193 H19L 0.9900 . ?
C194 H19E 0.9900 . ?
C194 H19F 0.9900 . ?
C194 C196 1.540(10) . ?
C194 C203 1.519(10) . ?
C196 H19G 0.9900 . ?
C196 H19H 0.9900 . ?
C196 C30 1.533(10) . ?
C199 H19I 0.9900 . ?
C199 H19J 0.9900 . ?
C203 H20A 0.9900 . ?
C203 H20B 0.9900 . ?
C30 H30A 0.9900 . ?
C30 H30B 0.9900 . ?

loop_
_geom_torsion_atom_site_label_1
_geom_torsion_atom_site_label_2
_geom_torsion_atom_site_label_3
_geom_torsion_atom_site_label_4
_geom_torsion
_geom_torsion_site_symmetry_1
_geom_torsion_site_symmetry_2
_geom_torsion_site_symmetry_3
_geom_torsion_site_symmetry_4
_geom_torsion_publ_flag
N001 C022 C035 C015 27.4(17) . . . . ?
N001 C022 C035 C017 -164.5(12) . . . . ?
N001 C022 C038 C034 174.0(12) . . . . ?
N001 C055 C138 C111 72.6(17) . . . . ?
O002 C024 C025 C030 -162.5(13) . . . . ?
O002 C024 C025 C060 29(2) . . . . ?
N004 C024 C025 C030 11.5(19) . . . . ?
N004 C024 C025 C060 -157.5(13) . . . . ?
N004 C052 C183 C193 -59(2) . . . . ?
N004 C057 C082 C030 33.1(18) . . . . ?
N004 C057 C082 C132 -161.0(12) . . . . ?
N004 C057 C086 C056 164.7(13) . . . . ?
O005 C011 C013 C014 21(2) . . . . ?
O005 C011 C013 C018 -159.3(14) . . . . ?
O005 C011 N019 C033 -176.3(13) . . . . ?
O005 C011 N019 C110 13.5(19) . . . . ?
N006 C020 C034 C038 -166.0(11) . . . . ?
N006 C020 C034 C059 23.7(17) . . . . ?
N006 C067 C084 C059 20(2) . . . . ?
N006 C067 C084 C095 -158.4(13) . . . . ?
N006 C112 C173 C177 77.0(17) . . . . ?
N007 C099 C140 C107 179.6(14) . . . . ?
N007 C139 C150 C133 -156.1(16) . . . . ?
N007 C139 C150 C137 18(2) . . . . ?
N007 C159 C166 C181 45(2) . . . . ?
N008 C124 C158 C191 30(2) . . . . ?
N008 C124 C158 C199 98.9(16) . . . . ?
O009 C103 C108 C087 -162.1(16) . . . . ?
O009 C103 C108 C153 20(3) . . . . ?
N010 C023 C056 C047 32.7(19) . . . . ?
N010 C023 C056 C086 -162.9(12) . . . . ?
N010 C023 C132 C082 167.5(12) . . . . ?
N010 C151 C155 C175 77.7(17) . . . . ?
C011 C013 C014 C031 176.7(11) . . . . ?
C011 C013 C018 C079 -18.7(19) . . . . ?
C011 C013 C018 C142 171.1(12) . . . . ?
C011 N019 C033 C046 149.3(14) . . . . ?
C011 N019 C033 C079 -28.1(19) . . . . ?
C011 N019 C110 C163 82.8(14) . . . . ?
C013 C011 N019 C033 3.3(18) . . . . ?
C013 C011 N019 C110 -166.9(10) . . . . ?
C013 C014 C031 C037 -153.9(12) . . . . ?
C013 C014 C031 C123 15.0(18) . . . . ?
C013 C018 C079 C033 -7.8(19) . . . . ?
C013 C018 C079 C044 -170.5(13) . . . . ?
C013 C018 C142 C123 9(2) . . . . ?
C014 C013 C018 C079 161.2(12) . . . . ?
C014 C013 C018 C142 -9(2) . . . . ?
C014 C031 C037 C096 179.8(12) . . . . ?
C014 C031 C037 C127 9.9(17) . . . . ?
C014 C031 C123 C142 -15.1(18) . . . . ?
C015 C032 C045 N001 14.9(19) . . . . ?
C015 C032 C045 O003 -164.2(12) . . . . ?
C015 C032 C096 C037 0.7(19) . . . . ?
C015 C090 C127 C037 4(2) . . . . ?
N016 C120 C161 C160 71.2(18) . . . . ?
C017 C020 C034 C038 19.2(18) . . . . ?
C017 C020 C034 C059 -151.1(14) . . . . ?
C018 C013 C014 C031 -3.2(19) . . . . ?
N019 C011 C013 C014 -158.7(11) . . . . ?
N019 C011 C013 C018 21.2(18) . . . . ?
N019 C033 C046 C042 173.8(13) . . . . ?
N019 C033 C079 C018 30.2(18) . . . . ?
N019 C033 C079 C044 -165.5(12) . . . . ?
N019 C110 C163 C178 21.5(19) . . . . ?
N019 C110 C163 C186 98.5(16) . . . . ?
C020 N006 C067 O021 -176.0(11) . . . . ?
C020 N006 C067 C084 4(2) . . . . ?
C020 N006 C112 C173 -78.0(15) . . . . ?
C020 C017 C035 C015 157.9(14) . . . . ?
C020 C017 C035 C022 -9(2) . . . . ?
C020 C034 C038 C022 -8.3(18) . . . . ?
C020 C034 C059 C084 -3(2) . . . . ?
C020 C034 C059 C098 166.3(13) . . . . ?
O021 C067 C084 C059 -160.3(14) . . . . ?
O021 C067 C084 C095 22(2) . . . . ?
C022 N001 C045 O003 -177.9(12) . . . . ?
C022 N001 C045 C032 3.0(19) . . . . ?
C022 N001 C055 C138 -72.2(14) . . . . ?
C023 N010 C063 O026 -179.6(10) . . . . ?
C023 N010 C063 C048 -2.0(19) . . . . ?
C023 N010 C151 C155 -77.8(15) . . . . ?
C023 C056 C086 C057 -2(2) . . . . ?
C024 N004 C052 C183 133.8(14) . . . . ?
C024 N004 C057 C082 -34.4(18) . . . . ?
C024 N004 C057 C086 148.5(14) . . . . ?
C024 C025 C030 C073 172.7(13) . . . . ?
C024 C025 C030 C082 -11(2) . . . . ?
C024 C025 C060 C039 175.4(14) . . . . ?
C025 C030 C073 C136 18(2) . . . . ?
C025 C030 C082 C057 -11(2) . . . . ?
C025 C030 C082 C132 -174.8(14) . . . . ?
N027 C092 C093 C077 167.5(13) . . . . ?
N027 C103 C108 C087 16(2) . . . . ?
N027 C103 C108 C153 -161.8(15) . . . . ?
N027 C115 C149 C164 68.5(17) . . . . ?
O028 C139 C150 C133 30(3) . . . . ?
O028 C139 C150 C137 -155.8(18) . . . . ?
C029 C049 C100 N016 172.5(13) . . . . ?
C029 C049 C100 C077 -17(2) . . . . ?
C029 C087 C108 C103 -16(2) . . . . ?
C029 C087 C108 C153 161.6(16) . . . . ?
C029 C087 C167 C171 -159.2(16) . . . . ?
C029 C092 C093 C077 -9(2) . . . . ?
C030 C025 C060 C039 6(2) . . . . ?
C030 C073 C136 C039 -6(2) . . . . ?
C030 C082 C132 C023 156.4(15) . . . . ?
C031 C037 C096 C032 -156.3(12) . . . . ?
C031 C037 C127 C090 155.2(11) . . . . ?
C031 C123 C142 C018 3.7(19) . . . . ?
C032 C015 C035 C017 -176.3(13) . . . . ?
C032 C015 C035 C022 -9.3(17) . . . . ?
C032 C015 C090 C127 9(2) . . . . ?
C033 N019 C110 C163 -88.1(14) . . . . ?
C034 C059 C084 C067 -20(2) . . . . ?
C034 C059 C084 C095 158.1(13) . . . . ?
C034 C059 C098 C118 -157.5(13) . . . . ?
C035 C015 C032 C045 -11.3(17) . . . . ?
C035 C015 C032 C096 161.2(11) . . . . ?
C035 C015 C090 C127 -163.6(12) . . . . ?
C035 C017 C020 N006 175.2(13) . . . . ?
C035 C017 C020 C034 -11(2) . . . . ?
C035 C022 C038 C034 -9.9(19) . . . . ?
C036 C042 C046 C033 165.3(13) . . . . ?
C036 C042 C069 N008 22(2) . . . . ?
C036 C042 C069 C044 -154.2(13) . . . . ?
C036 C066 C071 N008 25.6(19) . . . . ?
C036 C066 C071 O012 -155.7(13) . . . . ?
C036 C066 C075 C076 -3.4(19) . . . . ?
C036 C078 C119 C076 -5(2) . . . . ?
C037 C031 C123 C142 154.3(11) . . . . ?
C038 C022 C035 C015 -148.7(12) . . . . ?
C038 C022 C035 C017 19.4(19) . . . . ?
C038 C034 C059 C084 -171.4(13) . . . . ?
C038 C034 C059 C098 -2(2) . . . . ?
C039 C061 C113 C116 -161.6(17) . . . . ?
C039 C061 C141 C080 162.8(15) . . . . ?
O040 C058 C064 C114 26(2) . . . . ?
O040 C058 C064 C134 -156.6(15) . . . . ?
N041 C135 C189 C176 31(3) . . . . ?
C042 C036 C066 C071 -23.1(18) . . . . ?
C042 C036 C066 C075 154.9(12) . . . . ?
C042 C036 C078 C119 -147.5(15) . . . . ?
N043 C094 C126 C085 172.1(13) . . . . ?
N043 C157 C192 C203 13(4) . . . . ?
C045 N001 C022 C035 -25.1(19) . . . . ?
C045 N001 C022 C038 150.9(13) . . . . ?
C045 N001 C055 C138 103.5(15) . . . . ?
C045 C032 C096 C037 173.3(11) . . . . ?
C046 C033 C079 C018 -147.3(14) . . . . ?
C046 C033 C079 C044 17.0(19) . . . . ?
C046 C042 C069 N008 -160.9(12) . . . . ?
C046 C042 C069 C044 23(2) . . . . ?
C047 C048 C063 N010 28(2) . . . . ?
C047 C048 C063 O026 -155.1(14) . . . . ?
C047 C048 C101 C050 -4(2) . . . . ?
C047 C056 C086 C057 161.9(14) . . . . ?
C048 C047 C056 C023 -7(2) . . . . ?
C048 C047 C056 C086 -169.5(13) . . . . ?
C048 C047 C144 C054 10(2) . . . . ?
C049 C029 C087 C108 -172.4(14) . . . . ?
C049 C029 C087 C167 -1(3) . . . . ?
C049 C029 C092 N027 -163.2(13) . . . . ?
C049 C029 C092 C093 13(2) . . . . ?
C050 C054 C144 C047 -3(2) . . . . ?
C050 C104 C117 C122 152.1(10) . . . . ?
N051 C058 C064 C114 -150.1(14) . . . . ?
N051 C058 C064 C134 27(2) . . . . ?
N051 C152 C187 C30 23(2) . . . . ?
C052 N004 C024 O002 4(2) . . . . ?
C052 N004 C024 C025 -169.4(11) . . . . ?
C052 N004 C057 C082 146.8(12) . . . . ?
C052 N004 C057 C086 -30(2) . . . . ?
C052 C183 C193 C188 80(2) . . . . ?
C053 C076 C119 C078 157.5(13) . . . . ?
C053 C097 C105 C089 -9(3) . . . . ?
C053 C097 C105 C131 176.3(17) . . . . ?
C054 C050 C104 C147 9.4(16) . . . . ?
C054 C050 C104 C117 -142.9(11) . . . . ?
C054 C050 C101 C048 11(2) . . . . ?
C055 N001 C022 C035 150.6(13) . . . . ?
C055 N001 C022 C038 -33.4(18) . . . . ?
C055 N001 C045 O003 7(2) . . . . ?
C055 N001 C045 C032 -172.6(12) . . . . ?
C056 C023 C132 C082 -7(2) . . . . ?
C056 C047 C048 C063 -24(2) . . . . ?
C056 C047 C048 C101 157.9(14) . . . . ?
C056 C047 C144 C054 -154.1(14) . . . . ?
C057 N004 C024 O002 -174.4(13) . . . . ?
C057 N004 C024 C025 11.7(19) . . . . ?
C057 N004 C052 C183 -47.4(18) . . . . ?
C057 C082 C132 C023 -8(2) . . . . ?
C058 N051 C106 C083 154.4(17) . . . . ?
C058 N051 C106 C085 -20(2) . . . . ?
C058 N051 C152 C187 84.9(17) . . . . ?
C058 C064 C114 C081 175.2(13) . . . . ?
C058 C064 C134 C085 -18(2) . . . . ?
C058 C064 C134 C156 -179.7(14) . . . . ?
C059 C034 C038 C022 161.1(13) . . . . ?
C059 C084 C095 C088 5(2) . . . . ?
C059 C098 C118 C088 -6(2) . . . . ?
C060 C025 C030 C073 -18(2) . . . . ?
C060 C025 C030 C082 157.8(14) . . . . ?
C060 C039 C061 C113 -174.0(15) . . . . ?
C060 C039 C061 C141 10(2) . . . . ?
C060 C039 C136 C073 -6(2) . . . . ?
C061 C039 C060 C025 -149.6(15) . . . . ?
C061 C039 C136 C073 152.1(14) . . . . ?
C061 C113 C116 C102 0(3) . . . . ?
C061 C113 C116 C146 177.4(17) . . . . ?
C063 N010 C023 C056 -28.1(17) . . . . ?
C063 N010 C023 C132 157.2(13) . . . . ?
C063 N010 C151 C155 92.8(16) . . . . ?
C063 C048 C101 C050 178.0(13) . . . . ?
C064 C134 C156 C109 -1(2) . . . . ?
C065 C083 C106 N051 166.2(13) . . . . ?
C065 C083 C106 C085 -20(2) . . . . ?
C065 C089 C105 C097 159.5(15) . . . . ?
C065 C089 C105 C131 -25(2) . . . . ?
C065 C089 C143 C148 -151.2(18) . . . . ?
C065 C094 C126 C085 -15(3) . . . . ?
C066 C036 C042 C046 -177.6(12) . . . . ?
C066 C036 C042 C069 -0.4(19) . . . . ?
C066 C036 C078 C119 14(2) . . . . ?
C066 C075 C076 C053 -152.7(14) . . . . ?
C066 C075 C076 C119 14(2) . . . . ?
C067 N006 C020 C017 149.5(15) . . . . ?
C067 N006 C020 C034 -24.7(17) . . . . ?
C067 N006 C112 C173 93.7(15) . . . . ?
C067 C084 C095 C088 -177.6(15) . . . . ?
C069 N008 C071 O012 176.4(14) . . . . ?
C069 N008 C071 C066 -5(2) . . . . ?
C069 N008 C124 C158 -78.0(17) . . . . ?
C069 C042 C046 C033 -12(2) . . . . ?
C069 C044 C079 C018 156.8(13) . . . . ?
C069 C044 C079 C033 -6.3(19) . . . . ?
C070 C147 C104 C050 -150.9(10) . . . . ?
C070 C147 C104 C117 0.0 . . . . ?
C070 C072 C077 C093 -169.5(11) . . . . ?
C070 C072 C077 C100 6.4(15) . . . . ?
C147 C070 C072 C122 0.0 . . . . ?
C147 C070 C072 C077 155.5(10) . . . . ?
C147 C070 C129 N016 -154.8(12) . . . . ?
C147 C070 C129 O068 20.2(18) . . . . ?
C147 C104 C117 C122 0.0 . . . . ?
C104 C050 C054 C144 157.5(13) . . . . ?
C104 C050 C101 C048 -153.9(13) . . . . ?
C104 C117 C122 C072 0.0 . . . . ?
C117 C122 C072 C070 0.0 . . . . ?
C117 C122 C072 C077 -154.9(10) . . . . ?
C122 C072 C077 C093 -13.8(17) . . . . ?
C122 C072 C077 C100 162.2(10) . . . . ?
C072 C070 C147 C104 0.0 . . . . ?
C072 C070 C129 N016 27.5(18) . . . . ?
C072 C070 C129 O068 -157.4(11) . . . . ?
C072 C077 C093 C092 167.1(13) . . . . ?
C072 C077 C100 N016 15.7(19) . . . . ?
C072 C077 C100 C049 -154.8(13) . . . . ?
C071 N008 C069 C042 -20(2) . . . . ?
C071 N008 C069 C044 156.2(14) . . . . ?
C071 N008 C124 C158 83.3(18) . . . . ?
C071 C066 C075 C076 174.5(13) . . . . ?
C073 C030 C082 C057 164.9(13) . . . . ?
C073 C030 C082 C132 1(2) . . . . ?
C074 C099 C140 C107 -13(3) . . . . ?
C074 C128 C154 N041 168.2(15) . . . . ?
C074 C128 C154 C107 -9(3) . . . . ?
C074 C137 C150 C133 152.9(17) . . . . ?
C074 C137 C150 C139 -21(3) . . . . ?
C074 C137 C169 C165 -155.2(17) . . . . ?
C075 C066 C071 N008 -152.3(14) . . . . ?
C075 C066 C071 O012 26(2) . . . . ?
C075 C076 C119 C078 -10(2) . . . . ?
C076 C053 C097 C105 -155.2(17) . . . . ?
C076 C053 C148 C143 161.9(15) . . . . ?
C078 C036 C042 C046 -16(2) . . . . ?
C078 C036 C042 C069 161.3(15) . . . . ?
C078 C036 C066 C071 172.5(13) . . . . ?
C078 C036 C066 C075 -9.6(18) . . . . ?
C079 C018 C142 C123 -161.1(12) . . . . ?
C079 C033 C046 C042 -9(2) . . . . ?
C079 C044 C069 N008 169.8(11) . . . . ?
C079 C044 C069 C042 -14(2) . . . . ?
C080 C102 C107 C140 -10(3) . . . . ?
C080 C102 C107 C154 163.5(15) . . . . ?
C080 C102 C116 C113 -13(2) . . . . ?
C080 C102 C116 C146 169.2(14) . . . . ?
C081 C088 C095 C084 -151.8(14) . . . . ?
C081 C088 C118 C098 155.1(13) . . . . ?
C081 C109 C156 C134 10(2) . . . . ?
C082 C030 C073 C136 -158.2(14) . . . . ?
C082 C057 C086 C056 -12(2) . . . . ?
C083 C065 C089 C105 -170.1(14) . . . . ?
C083 C065 C089 C143 -9(3) . . . . ?
C083 C065 C094 N043 -168.5(13) . . . . ?
C083 C065 C094 C126 19(2) . . . . ?
C084 C059 C098 C118 12(2) . . . . ?
C085 C134 C156 C109 -160.6(14) . . . . ?
C086 C057 C082 C030 -149.6(14) . . . . ?
C086 C057 C082 C132 16.4(19) . . . . ?
C087 C029 C049 C100 165.8(16) . . . . ?
C087 C029 C092 N027 30(2) . . . . ?
C087 C029 C092 C093 -153.4(16) . . . . ?
C087 C108 C153 C091 -2(3) . . . . ?
C087 C167 C171 C091 -4(3) . . . . ?
C088 C081 C109 C156 151.5(14) . . . . ?
C088 C081 C114 C064 -156.4(12) . . . . ?
C089 C065 C083 C106 168.4(16) . . . . ?
C089 C065 C094 N043 21(2) . . . . ?
C089 C065 C094 C126 -152.2(16) . . . . ?
C089 C105 C131 N043 29(3) . . . . ?
C089 C105 C131 O162 -154.6(17) . . . . ?
C089 C143 C148 C053 -3(3) . . . . ?
C090 C015 C032 C045 175.4(13) . . . . ?
C090 C015 C032 C096 -12.2(19) . . . . ?
C090 C015 C035 C017 -3(2) . . . . ?
C090 C015 C035 C022 163.9(13) . . . . ?
C091 C121 C133 C150 -154.2(18) . . . . ?
C091 C121 C165 C169 151.6(17) . . . . ?
C092 N027 C103 O009 -173.7(15) . . . . ?
C092 N027 C103 C108 8(2) . . . . ?
C092 N027 C115 C149 -86.2(16) . . . . ?
C092 C029 C049 C100 0(2) . . . . ?
C092 C029 C087 C108 -8(2) . . . . ?
C092 C029 C087 C167 163.2(15) . . . . ?
C093 C077 C100 N016 -167.9(12) . . . . ?
C093 C077 C100 C049 22(2) . . . . ?
C094 N043 C131 C105 -7(3) . . . . ?
C094 N043 C131 O162 175.6(15) . . . . ?
C094 N043 C157 C192 -67(2) . . . . ?
C094 C065 C083 C106 -2(2) . . . . ?
C094 C065 C089 C105 0(2) . . . . ?
C094 C065 C089 C143 161.5(17) . . . . ?
C095 C088 C118 C098 0(2) . . . . ?
C096 C032 C045 N001 -157.5(12) . . . . ?
C096 C032 C045 O003 23.4(19) . . . . ?
C096 C037 C127 C090 -15.1(18) . . . . ?
C097 C053 C076 C075 -162.8(16) . . . . ?
C097 C053 C076 C119 30(2) . . . . ?
C097 C053 C148 C143 -10(2) . . . . ?
C097 C105 C131 N043 -156.3(18) . . . . ?
C097 C105 C131 O162 21(3) . . . . ?
C098 C059 C084 C067 171.1(14) . . . . ?
C098 C059 C084 C095 -11(2) . . . . ?
C099 N007 C139 O028 178.5(15) . . . . ?
C099 N007 C139 C150 5(2) . . . . ?
C099 N007 C159 C166 -83.3(16) . . . . ?
C099 C074 C128 C154 -12(2) . . . . ?
C099 C074 C137 C150 0(3) . . . . ?
C099 C074 C137 C169 156.4(15) . . . . ?
C100 N016 C120 C161 -69.9(17) . . . . ?
C100 N016 C129 O068 -179.7(13) . . . . ?
C100 N016 C129 C070 -5(2) . . . . ?
C100 C077 C093 C092 -9(2) . . . . ?
C101 C048 C063 N010 -154.1(13) . . . . ?
C101 C048 C063 O026 23(2) . . . . ?
C101 C050 C054 C144 -8(2) . . . . ?
C101 C050 C104 C147 173.5(11) . . . . ?
C101 C050 C104 C117 21.1(16) . . . . ?
C102 C080 C141 C061 -1(2) . . . . ?
C102 C107 C140 C099 165.1(17) . . . . ?
C102 C107 C154 N041 28(2) . . . . ?
C102 C107 C154 C128 -155.3(17) . . . . ?
C102 C116 C146 N041 25(2) . . . . ?
C102 C116 C146 O062 -160.9(18) . . . . ?
C103 N027 C092 C029 -30(2) . . . . ?
C103 N027 C092 C093 152.9(16) . . . . ?
C103 N027 C115 C149 97.4(16) . . . . ?
C103 C108 C153 C091 175.4(16) . . . . ?
C105 C089 C143 C148 10(3) . . . . ?
C106 N051 C058 O040 176.7(15) . . . . ?
C106 N051 C058 C064 -8(2) . . . . ?
C106 N051 C152 C187 -79.4(19) . . . . ?
C106 C085 C126 C094 -6(2) . . . . ?
C106 C085 C134 C064 -9(2) . . . . ?
C106 C085 C134 C156 150.9(16) . . . . ?
C107 C102 C116 C113 159.8(16) . . . . ?
C107 C102 C116 C146 -18(2) . . . . ?
C108 C087 C167 C171 12(2) . . . . ?
C109 C081 C088 C095 10(2) . . . . ?
C109 C081 C088 C118 -144.3(15) . . . . ?
C109 C081 C114 C064 11(2) . . . . ?
C110 N019 C033 C046 -40.9(19) . . . . ?
C110 N019 C033 C079 141.7(12) . . . . ?
C110 C163 C178 C182 90(2) . . . . ?
C110 C163 C186 C182 -109(2) . . . . ?
C111 C125 C168 C177 -165.9(13) . . . . ?
C112 N006 C020 C017 -39(2) . . . . ?
C112 N006 C020 C034 147.0(11) . . . . ?
C112 N006 C067 O021 12.9(18) . . . . ?
C112 N006 C067 C084 -167.0(13) . . . . ?
C112 C173 C177 C168 -106.1(17) . . . . ?
C113 C061 C141 C080 -13(2) . . . . ?
C113 C116 C146 N041 -152.2(19) . . . . ?
C113 C116 C146 O062 22(3) . . . . ?
C114 C064 C134 C085 158.9(13) . . . . ?
C114 C064 C134 C156 -2(2) . . . . ?
C114 C081 C088 C095 176.6(14) . . . . ?
C114 C081 C088 C118 22.7(19) . . . . ?
C114 C081 C109 C156 -15(2) . . . . ?
C115 N027 C092 C029 153.3(13) . . . . ?
C115 N027 C092 C093 -23(2) . . . . ?
C115 N027 C103 O009 3(2) . . . . ?
C115 N027 C103 C108 -175.6(13) . . . . ?
C115 C149 C164 C145 -94.3(18) . . . . ?
C116 C102 C107 C140 178.0(16) . . . . ?
C116 C102 C107 C154 -9(2) . . . . ?
C118 C088 C095 C084 1(2) . . . . ?
C120 N016 C100 C049 -42(2) . . . . ?
C120 N016 C100 C077 148.2(13) . . . . ?
C120 N016 C129 O068 16(2) . . . . ?
C120 N016 C129 C070 -169.3(12) . . . . ?
C121 C091 C153 C108 -147.8(18) . . . . ?
C121 C091 C171 C167 152.7(17) . . . . ?
C121 C133 C150 C137 0(3) . . . . ?
C121 C133 C150 C139 174.1(16) . . . . ?
C121 C165 C169 C137 7(3) . . . . ?
C123 C031 C037 C096 11.3(18) . . . . ?
C123 C031 C037 C127 -158.7(12) . . . . ?
C124 N008 C069 C042 141.4(14) . . . . ?
C124 N008 C069 C044 -42.4(17) . . . . ?
C124 N008 C071 O012 16(2) . . . . ?
C124 N008 C071 C066 -165.7(12) . . . . ?
C124 C158 C191 C170 76(2) . . . . ?
C124 C158 C199 C170 -114(2) . . . . ?
C125 C111 C138 C055 -99.0(17) . . . . ?
C125 C168 C177 C173 160.2(12) . . . . ?
C126 C085 C106 N051 -163.2(13) . . . . ?
C126 C085 C106 C083 23(2) . . . . ?
C126 C085 C134 C064 -175.1(14) . . . . ?
C126 C085 C134 C156 -15(2) . . . . ?
C127 C037 C096 C032 13.1(18) . . . . ?
C128 C074 C099 N007 -168.6(13) . . . . ?
C128 C074 C099 C140 24(2) . . . . ?
C128 C074 C137 C150 -169.6(16) . . . . ?
C128 C074 C137 C169 -13(3) . . . . ?
C129 N016 C100 C049 153.4(15) . . . . ?
C129 N016 C100 C077 -17(2) . . . . ?
C129 N016 C120 C161 95.0(16) . . . . ?
C129 C070 C147 C104 -177.6(12) . . . . ?
C129 C070 C072 C122 177.7(11) . . . . ?
C129 C070 C072 C077 -26.8(12) . . . . ?
C130 C145 C164 C149 152.9(14) . . . . ?
C130 C160 C161 C120 -95.3(17) . . . . ?
C131 N043 C094 C065 -18(3) . . . . ?
C131 N043 C094 C126 155.1(18) . . . . ?
C131 N043 C157 C192 93(2) . . . . ?
C132 C023 C056 C047 -152.8(14) . . . . ?
C132 C023 C056 C086 12(2) . . . . ?
C133 C121 C165 C169 -12(3) . . . . ?
C134 C064 C114 C081 -2(2) . . . . ?
C134 C085 C106 N051 29(2) . . . . ?
C134 C085 C106 C083 -144.9(16) . . . . ?
C134 C085 C126 C094 160.4(15) . . . . ?
C135 N041 C146 O062 20(3) . . . . ?
C135 N041 C146 C116 -166.3(14) . . . . ?
C135 N041 C154 C107 139.0(15) . . . . ?
C135 N041 C154 C128 -38(2) . . . . ?
C136 C039 C060 C025 6(2) . . . . ?
C136 C039 C061 C113 29(2) . . . . ?
C136 C039 C061 C141 -146.7(15) . . . . ?
C137 C074 C099 N007 20(2) . . . . ?
C137 C074 C099 C140 -147.5(18) . . . . ?
C137 C074 C128 C154 158.5(17) . . . . ?
C138 C111 C125 C168 159.7(12) . . . . ?
C139 N007 C099 C074 -23(2) . . . . ?
C139 N007 C099 C140 145.4(18) . . . . ?
C139 N007 C159 C166 83.6(19) . . . . ?
C140 C107 C154 N041 -158.0(14) . . . . ?
C140 C107 C154 C128 19(2) . . . . ?
C141 C061 C113 C116 14(3) . . . . ?
C141 C080 C102 C107 -158.5(17) . . . . ?
C141 C080 C102 C116 14(2) . . . . ?
C142 C018 C079 C033 162.2(13) . . . . ?
C142 C018 C079 C044 -1(2) . . . . ?
C143 C089 C105 C097 -4(2) . . . . ?
C143 C089 C105 C131 171.2(16) . . . . ?
C144 C047 C048 C063 170.9(13) . . . . ?
C144 C047 C048 C101 -7(2) . . . . ?
C144 C047 C056 C023 157.2(14) . . . . ?
C144 C047 C056 C086 -6(2) . . . . ?
C145 C130 C160 C161 165.6(13) . . . . ?
C146 N041 C135 C189 77(2) . . . . ?
C146 N041 C154 C107 -20(2) . . . . ?
C146 N041 C154 C128 163.0(17) . . . . ?
C148 C053 C076 C075 26(2) . . . . ?
C148 C053 C076 C119 -141.1(15) . . . . ?
C148 C053 C097 C105 16(3) . . . . ?
C150 C137 C169 C165 2(2) . . . . ?
C151 N010 C023 C056 143.4(13) . . . . ?
C151 N010 C023 C132 -31.3(17) . . . . ?
C151 N010 C063 O026 9.3(18) . . . . ?
C151 N010 C063 C048 -173.1(12) . . . . ?
C151 C155 C175 C179 -102(2) . . . . ?
C152 N051 C058 O040 13(2) . . . . ?
C152 N051 C058 C064 -171.7(12) . . . . ?
C152 N051 C106 C083 -43(2) . . . . ?
C152 N051 C106 C085 143.2(15) . . . . ?
C152 C187 C30 C196 88(2) . . . . ?
C153 C091 C121 C133 170.5(17) . . . . ?
C153 C091 C121 C165 9(3) . . . . ?
C153 C091 C171 C167 -7(2) . . . . ?
C154 N041 C135 C189 -83(2) . . . . ?
C154 N041 C146 O062 -179.9(17) . . . . ?
C154 N041 C146 C116 -6(3) . . . . ?
C154 C107 C140 C099 -9(2) . . . . ?
C155 C175 C179 C188 165.4(16) . . . . ?
C157 N043 C094 C065 142.3(17) . . . . ?
C157 N043 C094 C126 -45(2) . . . . ?
C157 N043 C131 C105 -167.2(16) . . . . ?
C157 N043 C131 O162 16(3) . . . . ?
C157 C192 C203 C194 87(3) . . . . ?
C159 N007 C099 C074 143.4(13) . . . . ?
C159 N007 C099 C140 -48.3(19) . . . . ?
C159 N007 C139 O028 13(3) . . . . ?
C159 N007 C139 C150 -160.7(12) . . . . ?
C159 C166 C181 C174 72(2) . . . . ?
C160 C130 C145 C164 -171.1(13) . . . . ?
C163 C178 C182 C170 -165.8(19) . . . . ?
C165 C121 C133 C150 9(3) . . . . ?
C167 C087 C108 C103 172.6(15) . . . . ?
C167 C087 C108 C153 -9(2) . . . . ?
C169 C137 C150 C133 -5(3) . . . . ?
C169 C137 C150 C139 -179.0(14) . . . . ?
C170 C182 C186 C163 164(2) . . . . ?
C171 C091 C121 C133 14(3) . . . . ?
C171 C091 C121 C165 -146.9(19) . . . . ?
C171 C091 C153 C108 10(3) . . . . ?
C175 C179 C188 C193 173.3(18) . . . . ?
C179 C188 C193 C183 66(3) . . . . ?
C180 C174 C181 C166 -156.7(15) . . . . ?
C180 C176 C189 C135 79(2) . . . . ?
C181 C174 C180 C176 157.7(17) . . . . ?
C182 C170 C191 C158 -152(2) . . . . ?
C182 C170 C199 C158 146(3) . . . . ?
C189 C176 C180 C174 -171.6(16) . . . . ?
C191 C170 C182 C186 -9(5) . . . . ?
C194 C196 C30 C187 -156.7(18) . . . . ?
C196 C194 C203 C192 -163.2(19) . . . . ?
C199 C170 C182 C178 7(5) . . . . ?
C203 C194 C196 C30 170.1(19) . . . . ?

loop_
_twin_individual_id
_twin_individual_mass_fraction_refined
1 0.5(6)
2 0.5(6)

loop_
_smtbx_masks_void_nr
_smtbx_masks_void_average_x
_smtbx_masks_void_average_y
_smtbx_masks_void_average_z
_smtbx_masks_void_volume
_smtbx_masks_void_count_electrons
_smtbx_masks_void_content
1 -0.868 -0.508 0.855 2945.3 835.3 ?
